data_4503916
loop_
_publ_author_name
'Pham, David'
'Ceron-Bertran, Jordi'
'Olmstead, Marilyn M.'
'Mascal, Mark'
'Balch, Alan L.'

_publ_section_title
;
 Ordered Crystals of Fullerenes Produced by Cocrystallization with
 Halogenated Azatriquinacenes
;
_journal_issue 1
_journal_name_full 'Crystal Growth &amp; Design'
_journal_page_first 75
_journal_paper_doi 10.1021/cg060438w
_journal_volume 7
_journal_year 2007
_chemical_formula_moiety '3(C70), C9 H3 Cl6 N, 3(C6 H5 Cl)'
_chemical_formula_sum 'C237 H18 Cl9 N'
_chemical_formula_weight 3197.57
_chemical_name_common 'Hexachloroazatriquinacene - 3C70 - 3PhCl'
_chemical_name_systematic
; 
 ? 
;
_space_group_IT_number 33
_symmetry_cell_setting orthorhombic
_symmetry_space_group_name_Hall 'P 2c -2n'
_symmetry_space_group_name_H-M 'P n a 21'
_atom_sites_solution_hydrogens geom
_atom_sites_solution_primary direct
_atom_sites_solution_secondary difmap
_audit_creation_method SHELXL-97
_cell_angle_alpha 90.00
_cell_angle_beta 90.00
_cell_angle_gamma 90.00
_cell_formula_units_Z 4
_cell_length_a 21.8982(6)
_cell_length_b 27.3098(7)
_cell_length_c 20.1293(5)
_cell_measurement_reflns_used 9594
_cell_measurement_temperature 90(2)
_cell_measurement_theta_max 28.23
_cell_measurement_theta_min 2.35
_cell_volume 12038.0(5)
_computing_cell_refinement SMART
_computing_data_collection 'SMART 5.054 (Bruker, 2002)'
_computing_data_reduction 'SAINT 6.45A (Bruker, 2003)'
_computing_molecular_graphics 'SHELXTL 5.1, XP (Sheldrick, 1994)'
_computing_publication_material 'SHELXS-97 (Sheldrick, 1990)'
_computing_structure_refinement 'SHELXL-97 (Sheldrick, 1997)'
_computing_structure_solution 'SHELXS-97 (Sheldrick, 1990)'
_diffrn_ambient_temperature 90(2)
_diffrn_measured_fraction_theta_full 1.000
_diffrn_measured_fraction_theta_max 1.000
_diffrn_measurement_device_type 'CCD area detector'
_diffrn_measurement_method 'phi and omega scans'
_diffrn_radiation_monochromator graphite
_diffrn_radiation_source 'fine-focus sealed tube'
_diffrn_radiation_type MoK\a
_diffrn_radiation_wavelength 0.71073
_diffrn_reflns_av_R_equivalents 0.0000
_diffrn_reflns_av_sigmaI/netI 0.0209
_diffrn_reflns_limit_h_max 29
_diffrn_reflns_limit_h_min -29
_diffrn_reflns_limit_k_max 36
_diffrn_reflns_limit_k_min -36
_diffrn_reflns_limit_l_max 26
_diffrn_reflns_limit_l_min -26
_diffrn_reflns_number 15346
_diffrn_reflns_theta_full 28.28
_diffrn_reflns_theta_max 28.28
_diffrn_reflns_theta_min 1.76
_exptl_absorpt_coefficient_mu 0.294
_exptl_absorpt_correction_T_max 0.9489
_exptl_absorpt_correction_T_min 0.8789
_exptl_absorpt_correction_type multi-scan
_exptl_absorpt_process_details 'SADABS 2.10 (Sheldrick, 2003)'
_exptl_crystal_colour lustrous
_exptl_crystal_density_diffrn 1.764
_exptl_crystal_density_method 'not measured'
_exptl_crystal_description rock-like
_exptl_crystal_F_000 6400
_exptl_crystal_size_max 0.45
_exptl_crystal_size_mid 0.18
_exptl_crystal_size_min 0.18
_refine_diff_density_max 0.597
_refine_diff_density_min -0.342
_refine_diff_density_rms 0.058
_refine_ls_abs_structure_details 'Flack H D (1983), Acta Cryst. A39, 876-881'
_refine_ls_abs_structure_Flack 0.50(6)
_refine_ls_extinction_method none
_refine_ls_goodness_of_fit_ref 0.930
_refine_ls_hydrogen_treatment constr
_refine_ls_matrix_type full
_refine_ls_number_parameters 2225
_refine_ls_number_reflns 15346
_refine_ls_number_restraints 1
_refine_ls_restrained_S_all 0.930
_refine_ls_R_factor_all 0.0373
_refine_ls_R_factor_gt 0.0339
_refine_ls_shift/su_max 0.001
_refine_ls_shift/su_mean 0.000
_refine_ls_structure_factor_coef Fsqd
_refine_ls_weighting_details 'calc w=1/[\s^2^(Fo^2^)+(0.0549P)^2^+8.7538P] where P=(Fo^2^+2Fc^2^)/3'
_refine_ls_weighting_scheme calc
_refine_ls_wR_factor_gt 0.0826
_refine_ls_wR_factor_ref 0.0856
_reflns_number_gt 14467
_reflns_number_total 15346
_reflns_threshold_expression I>2\s(I)
_cod_data_source_file cg060438wsi20060709_080330.cif
_cod_data_source_block o2
_cod_depositor_comments
;
The following automatic conversions were performed:

'_symmetry_cell_setting' value 'Orthorhombic' changed to
'orthorhombic' according to
/home/saulius/struct/CIF-dictionaries/cif_core.dic dictionary named
'cif_core.dic' version 2.4.1 from
2010-06-29.

'_exptl_absorpt_correction_type' value 'Multi-scan'
changed to 'multi-scan' according to
/home/saulius/struct/CIF-dictionaries/cif_core.dic dictionary named
'cif_core.dic' version 2.4.1 from 2010-06-29.

Automatic conversion script
Id: cif_fix_values 1715 2011-07-08 13:25:40Z adriana 
;
_cod_database_code 4503916

loop_
_symmetry_equiv_pos_as_xyz
'x, y, z'
'-x, -y, z+1/2'
'x+1/2, -y+1/2, z'
'-x+1/2, y+1/2, z+1/2'

loop_
_atom_site_label
_atom_site_type_symbol
_atom_site_fract_x
_atom_site_fract_y
_atom_site_fract_z
_atom_site_U_iso_or_equiv
_atom_site_adp_type
_atom_site_occupancy
_atom_site_symmetry_multiplicity
_atom_site_calc_flag
_atom_site_refinement_flags
Cl1 Cl 0.41512(3) 0.80256(3) 0.43525(4) 0.02476(15) Uani 1 1 d .
Cl2 Cl 0.56784(3) 0.80945(3) 0.43447(4) 0.02432(14) Uani 1 1 d .
Cl3 Cl 0.65437(3) 0.72191(2) 0.34404(4) 0.01798(12) Uani 1 1 d .
Cl4 Cl 0.58150(3) 0.63195(2) 0.26165(4) 0.01638(11) Uani 1 1 d .
Cl5 Cl 0.42029(3) 0.62591(2) 0.26168(4) 0.01753(12) Uani 1 1 d .
Cl6 Cl 0.33716(3) 0.71023(3) 0.34280(4) 0.02097(13) Uani 1 1 d .
N1 N 0.49346(10) 0.76042(8) 0.26453(12) 0.0159(4) Uani 1 1 d .
C1 C 0.46237(12) 0.78667(10) 0.37092(14) 0.0171(5) Uani 1 1 d .
C2 C 0.52273(13) 0.78920(10) 0.37105(14) 0.0178(5) Uani 1 1 d .
C3 C 0.54848(12) 0.77273(9) 0.30479(14) 0.0155(5) Uani 1 1 d .
H3A H 0.5726 0.7995 0.2834 0.019 Uiso 1 1 calc R
C4 C 0.58458(11) 0.72563(9) 0.30654(13) 0.0143(5) Uani 1 1 d .
C5 C 0.55592(11) 0.69030(9) 0.27423(13) 0.0135(5) Uani 1 1 d .
C6 C 0.49644(11) 0.70773(9) 0.24554(13) 0.0143(5) Uani 1 1 d .
H6A H 0.4963 0.7040 0.1961 0.017 Uiso 1 1 calc R
C7 C 0.43977(11) 0.68562(9) 0.27532(12) 0.0139(5) Uani 1 1 d .
C8 C 0.40736(12) 0.71885(10) 0.30758(13) 0.0156(5) Uani 1 1 d .
C9 C 0.43761(12) 0.76842(10) 0.30564(13) 0.0163(5) Uani 1 1 d .
H9A H 0.4102 0.7933 0.2847 0.020 Uiso 1 1 calc R
Cl7 Cl 0.71316(3) 0.47624(2) 0.36272(4) 0.02242(14) Uani 1 1 d .
C11 C 0.73843(12) 0.53672(9) 0.35980(14) 0.0164(5) Uani 1 1 d .
C12 C 0.71881(12) 0.56651(10) 0.30822(14) 0.0165(5) Uani 1 1 d .
H12A H 0.6915 0.5544 0.2755 0.020 Uiso 1 1 calc R
C13 C 0.74006(12) 0.61457(10) 0.30545(14) 0.0176(5) Uani 1 1 d .
H13A H 0.7269 0.6356 0.2706 0.021 Uiso 1 1 calc R
C14 C 0.78019(13) 0.63193(10) 0.35316(15) 0.0206(5) Uani 1 1 d .
H14A H 0.7951 0.6646 0.3507 0.025 Uiso 1 1 calc R
C15 C 0.79867(14) 0.60131(11) 0.40487(15) 0.0222(6) Uani 1 1 d .
H15A H 0.8259 0.6133 0.4378 0.027 Uiso 1 1 calc R
C16 C 0.77756(13) 0.55353(11) 0.40854(15) 0.0210(6) Uani 1 1 d .
H16A H 0.7898 0.5327 0.4440 0.025 Uiso 1 1 calc R
Cl8 Cl 0.19525(3) 0.71509(3) 0.68142(4) 0.02514(15) Uani 1 1 d .
C17 C 0.22123(12) 0.73500(10) 0.60435(13) 0.0157(5) Uani 1 1 d .
C18 C 0.20979(14) 0.70660(11) 0.54853(15) 0.0219(6) Uani 1 1 d .
H18A H 0.1884 0.6765 0.5523 0.026 Uiso 1 1 calc R
C19 C 0.23018(14) 0.72303(11) 0.48720(15) 0.0231(6) Uani 1 1 d .
H19A H 0.2227 0.7040 0.4485 0.028 Uiso 1 1 calc R
C20 C 0.26133(13) 0.76690(11) 0.48205(15) 0.0224(6) Uani 1 1 d .
H20A H 0.2749 0.7781 0.4399 0.027 Uiso 1 1 calc R
C21 C 0.27280(13) 0.79470(11) 0.53875(16) 0.0226(6) Uani 1 1 d .
H21A H 0.2944 0.8247 0.5352 0.027 Uiso 1 1 calc R
C22 C 0.25266(13) 0.77857(10) 0.60033(15) 0.0199(5) Uani 1 1 d .
H22A H 0.2604 0.7973 0.6392 0.024 Uiso 1 1 calc R
Cl9 Cl 0.19621(3) 0.65411(2) 0.32484(4) 0.02303(14) Uani 1 1 d .
C23 C 0.22910(12) 0.59894(9) 0.35034(14) 0.0171(5) Uani 1 1 d .
C24 C 0.27425(12) 0.57833(10) 0.31108(14) 0.0186(5) Uani 1 1 d .
H24A H 0.2877 0.5942 0.2717 0.022 Uiso 1 1 calc R
C25 C 0.29950(13) 0.53378(10) 0.33057(16) 0.0220(6) Uani 1 1 d .
H25A H 0.3309 0.5192 0.3046 0.026 Uiso 1 1 calc R
C26 C 0.27907(13) 0.51054(11) 0.38776(16) 0.0235(6) Uani 1 1 d .
H26A H 0.2957 0.4798 0.4003 0.028 Uiso 1 1 calc R
C27 C 0.23437(14) 0.53237(11) 0.42642(15) 0.0236(6) Uani 1 1 d .
H27A H 0.2211 0.5167 0.4660 0.028 Uiso 1 1 calc R
C28 C 0.20874(13) 0.57688(11) 0.40823(14) 0.0212(6) Uani 1 1 d .
H28A H 0.1781 0.5918 0.4348 0.025 Uiso 1 1 calc R
C1A C 0.89065(13) 0.16677(10) 0.40373(14) 0.0195(5) Uani 1 1 d .
C2A C 0.88781(13) 0.13995(10) 0.46607(14) 0.0195(5) Uani 1 1 d .
C3A C 0.92135(12) 0.16794(11) 0.51559(15) 0.0205(5) Uani 1 1 d .
C4A C 0.94467(12) 0.21160(11) 0.48442(15) 0.0201(5) Uani 1 1 d .
C5A C 0.92592(12) 0.21112(11) 0.41481(15) 0.0200(5) Uani 1 1 d .
C6A C 0.83973(13) 0.16812(10) 0.36275(14) 0.0202(5) Uani 1 1 d .
C7A C 0.83407(13) 0.11588(9) 0.48400(15) 0.0188(5) Uani 1 1 d .
C8A C 0.89980(13) 0.17010(11) 0.58076(15) 0.0203(5) Uani 1 1 d .
C9A C 0.94537(12) 0.25553(11) 0.51890(16) 0.0219(6) Uani 1 1 d .
C10A C 0.90894(12) 0.25447(11) 0.38396(14) 0.0206(6) Uani 1 1 d .
C11A C 0.78419(13) 0.14329(10) 0.38140(15) 0.0208(6) Uani 1 1 d .
C12A C 0.78163(13) 0.11775(9) 0.44080(15) 0.0201(5) Uani 1 1 d .
C13A C 0.81213(14) 0.11888(9) 0.55146(15) 0.0203(6) Uani 1 1 d .
C14A C 0.84368(13) 0.14515(10) 0.59857(15) 0.0208(6) Uani 1 1 d .
C15A C 0.90047(13) 0.21629(11) 0.61630(14) 0.0215(6) Uani 1 1 d .
C16A C 0.92269(12) 0.25764(11) 0.58652(15) 0.0214(6) Uani 1 1 d .
C17A C 0.92717(12) 0.30040(11) 0.48680(16) 0.0227(6) Uani 1 1 d .
C18A C 0.90918(13) 0.29993(11) 0.42073(15) 0.0219(6) Uani 1 1 d .
C19A C 0.85562(13) 0.25555(10) 0.34134(14) 0.0199(5) Uani 1 1 d .
C20A C 0.82209(13) 0.21361(10) 0.33075(13) 0.0194(5) Uani 1 1 d .
C21A C 0.73281(13) 0.17279(10) 0.36080(14) 0.0197(5) Uani 1 1 d .
C22A C 0.72713(13) 0.12073(9) 0.48160(15) 0.0200(5) Uani 1 1 d .
C23A C 0.74591(14) 0.12141(9) 0.54967(16) 0.0206(6) Uani 1 1 d .
C24A C 0.81124(14) 0.17551(11) 0.64600(13) 0.0209(6) Uani 1 1 d .
C25A C 0.84563(13) 0.21882(11) 0.65680(13) 0.0203(6) Uani 1 1 d .
C26A C 0.89175(13) 0.30420(11) 0.59562(15) 0.0216(6) Uani 1 1 d .
C27A C 0.89436(12) 0.33030(11) 0.53407(16) 0.0217(6) Uani 1 1 d .
C28A C 0.85747(13) 0.32885(10) 0.40025(15) 0.0208(6) Uani 1 1 d .
C29A C 0.82448(13) 0.30175(10) 0.35118(14) 0.0194(5) Uani 1 1 d .
C30A C 0.75580(14) 0.21595(10) 0.32925(13) 0.0200(5) Uani 1 1 d .
C31A C 0.67790(13) 0.17384(10) 0.39755(15) 0.0191(5) Uani 1 1 d .
C32A C 0.67489(13) 0.14654(10) 0.46017(16) 0.0217(6) Uani 1 1 d .
C33A C 0.71279(13) 0.14812(10) 0.59798(15) 0.0207(6) Uani 1 1 d .
C34A C 0.74632(13) 0.17614(10) 0.64826(14) 0.0202(5) Uani 1 1 d .
C35A C 0.81703(13) 0.26439(11) 0.67058(13) 0.0198(5) Uani 1 1 d .
C36A C 0.84062(13) 0.30856(11) 0.63887(14) 0.0199(5) Uani 1 1 d .
C37A C 0.84594(13) 0.36172(10) 0.51402(16) 0.0210(6) Uani 1 1 d .
C38A C 0.82705(14) 0.36121(10) 0.44412(15) 0.0212(6) Uani 1 1 d .
C39A C 0.76030(13) 0.30592(10) 0.34498(13) 0.0194(5) Uani 1 1 d .
C40A C 0.72464(13) 0.26136(10) 0.33370(12) 0.0188(5) Uani 1 1 d .
C41A C 0.64079(12) 0.21622(11) 0.38997(15) 0.0202(6) Uani 1 1 d .
C42A C 0.63520(12) 0.16423(10) 0.51067(16) 0.0211(6) Uani 1 1 d .
C43A C 0.65429(13) 0.16526(10) 0.57837(16) 0.0210(6) Uani 1 1 d .
C44A C 0.71919(14) 0.21874(11) 0.67554(14) 0.0210(6) Uani 1 1 d .
C45A C 0.75396(13) 0.26211(11) 0.68635(13) 0.0205(5) Uani 1 1 d .
C46A C 0.79957(13) 0.34733(10) 0.62455(14) 0.0194(5) Uani 1 1 d .
C47A C 0.80228(13) 0.37340(10) 0.56311(15) 0.0198(5) Uani 1 1 d .
C48A C 0.76582(13) 0.37232(9) 0.42910(14) 0.0188(5) Uani 1 1 d .
C49A C 0.73253(14) 0.34504(10) 0.38010(14) 0.0199(5) Uani 1 1 d .
C50A C 0.66398(13) 0.25914(10) 0.35871(14) 0.0199(5) Uani 1 1 d .
C51A C 0.59780(12) 0.23085(11) 0.44062(16) 0.0210(6) Uani 1 1 d .
C52A C 0.59511(12) 0.20568(10) 0.49989(16) 0.0216(6) Uani 1 1 d .
C53A C 0.62570(13) 0.20649(10) 0.61070(15) 0.0214(6) Uani 1 1 d .
C54A C 0.65752(13) 0.23291(11) 0.65786(14) 0.0205(6) Uani 1 1 d .
C55A C 0.71413(13) 0.30385(10) 0.67600(13) 0.0182(5) Uani 1 1 d .
C56A C 0.73656(13) 0.34550(10) 0.64544(14) 0.0187(5) Uani 1 1 d .
C57A C 0.74083(13) 0.38815(9) 0.54583(15) 0.0195(5) Uani 1 1 d .
C58A C 0.72286(14) 0.38753(9) 0.47982(15) 0.0195(5) Uani 1 1 d .
C59A C 0.66925(13) 0.34314(10) 0.40067(14) 0.0191(5) Uani 1 1 d .
C60A C 0.63556(13) 0.30100(11) 0.39011(14) 0.0195(5) Uani 1 1 d .
C61A C 0.59387(12) 0.28390(11) 0.44061(15) 0.0199(5) Uani 1 1 d .
C62A C 0.58863(12) 0.23166(11) 0.56202(16) 0.0219(6) Uani 1 1 d .
C63A C 0.65403(13) 0.28587(11) 0.65870(14) 0.0194(5) Uani 1 1 d .
C64A C 0.69984(13) 0.37122(9) 0.59702(14) 0.0180(5) Uani 1 1 d .
C65A C 0.66290(13) 0.37005(10) 0.46212(14) 0.0191(5) Uani 1 1 d .
C66A C 0.58805(12) 0.30928(11) 0.50028(15) 0.0194(5) Uani 1 1 d .
C67A C 0.58527(12) 0.28268(11) 0.56226(15) 0.0193(5) Uani 1 1 d .
C68A C 0.61871(12) 0.31036(10) 0.61178(14) 0.0184(5) Uani 1 1 d .
C69A C 0.64231(13) 0.35404(10) 0.58030(14) 0.0183(5) Uani 1 1 d .
C70A C 0.62338(12) 0.35333(10) 0.51124(15) 0.0185(5) Uani 1 1 d .
C1B C 0.36119(12) 0.95110(10) 0.11923(15) 0.0200(5) Uani 1 1 d .
C2B C 0.37356(13) 0.92519(10) 0.18091(16) 0.0203(5) Uani 1 1 d .
C3B C 0.35016(12) 0.95419(10) 0.23524(15) 0.0201(6) Uani 1 1 d .
C4B C 0.32286(12) 0.99820(11) 0.20732(16) 0.0200(5) Uani 1 1 d .
C5B C 0.32957(12) 0.99640(11) 0.13585(15) 0.0200(5) Uani 1 1 d .
C6B C 0.40404(13) 0.95050(10) 0.06843(14) 0.0204(6) Uani 1 1 d .
C7B C 0.42812(14) 0.89952(9) 0.18818(16) 0.0215(6) Uani 1 1 d .
C8B C 0.38232(13) 0.95669(11) 0.29464(15) 0.0215(6) Uani 1 1 d .
C9B C 0.32941(12) 1.04250(11) 0.24053(15) 0.0194(5) Uani 1 1 d .
C10B C 0.34277(12) 1.03887(11) 0.10053(14) 0.0188(5) Uani 1 1 d .
C11B C 0.46101(13) 0.92435(10) 0.07684(15) 0.0220(6) Uani 1 1 d .
C12B C 0.47238(13) 0.89948(9) 0.13529(16) 0.0214(6) Uani 1 1 d .
C13B C 0.46161(14) 0.90229(9) 0.25009(16) 0.0214(6) Uani 1 1 d .
C14B C 0.43958(13) 0.93015(10) 0.30199(15) 0.0206(6) Uani 1 1 d .
C15B C 0.38933(12) 1.00296(11) 0.32844(14) 0.0202(5) Uani 1 1 d .
C16B C 0.36378(12) 1.04468(11) 0.30201(14) 0.0204(5) Uani 1 1 d .
C17B C 0.34350(12) 1.08669(10) 0.20377(15) 0.0193(5) Uani 1 1 d .
C18B C 0.34981(12) 1.08505(10) 0.13530(15) 0.0186(5) Uani 1 1 d .
C19B C 0.38779(13) 1.03814(11) 0.04783(14) 0.0188(5) Uani 1 1 d .
C20B C 0.41767(13) 0.99497(11) 0.03229(13) 0.0198(5) Uani 1 1 d .
C21B C 0.50891(14) 0.95218(11) 0.04473(14) 0.0214(6) Uani 1 1 d .
C22B C 0.53302(13) 0.90166(9) 0.16424(15) 0.0205(6) Uani 1 1 d .
C23B C 0.52647(13) 0.90308(9) 0.23505(16) 0.0207(6) Uani 1 1 d .
C24B C 0.48044(13) 0.95990(10) 0.34144(14) 0.0194(5) Uani 1 1 d .
C25B C 0.44968(13) 1.00453(11) 0.35743(13) 0.0199(5) Uani 1 1 d .
C26B C 0.39741(13) 1.09014(11) 0.30320(14) 0.0197(5) Uani 1 1 d .
C27B C 0.38499(12) 1.11574(10) 0.24281(15) 0.0195(5) Uani 1 1 d .
C28B C 0.39821(13) 1.11231(10) 0.10347(14) 0.0192(5) Uani 1 1 d .
C29B C 0.42161(13) 1.08363(11) 0.04954(14) 0.0203(5) Uani 1 1 d .
C30B C 0.48237(13) 0.99569(11) 0.01747(13) 0.0203(5) Uani 1 1 d .
C31B C 0.56925(13) 0.95236(11) 0.06984(15) 0.0216(6) Uani 1 1 d .
C32B C 0.58176(13) 0.92626(10) 0.13194(15) 0.0203(5) Uani 1 1 d .
C33B C 0.56829(13) 0.92951(10) 0.27526(15) 0.0190(5) Uani 1 1 d .
C34B C 0.54445(13) 0.95902(10) 0.33060(14) 0.0192(5) Uani 1 1 d .
C35B C 0.48199(13) 1.04933(10) 0.36359(13) 0.0187(5) Uani 1 1 d .
C36B C 0.45482(12) 1.09395(10) 0.33499(13) 0.0181(5) Uani 1 1 d .
C37B C 0.42966(13) 1.14604(9) 0.21275(15) 0.0198(5) Uani 1 1 d .
C38B C 0.43676(13) 1.14412(10) 0.14009(16) 0.0202(6) Uani 1 1 d .
C39B C 0.48394(13) 1.08593(11) 0.03095(14) 0.0204(5) Uani 1 1 d .
C40B C 0.51542(13) 1.04002(11) 0.01410(13) 0.0200(5) Uani 1 1 d .
C41B C 0.60578(13) 0.99338(12) 0.05353(14) 0.0222(6) Uani 1 1 d .
C42B C 0.62953(13) 0.94314(10) 0.17351(15) 0.0207(6) Uani 1 1 d .
C43B C 0.62270(12) 0.94503(10) 0.24374(15) 0.0192(5) Uani 1 1 d .
C44B C 0.57729(13) 1.00131(10) 0.35016(13) 0.0185(5) Uani 1 1 d .
C45B C 0.54673(13) 1.04584(11) 0.36632(13) 0.0189(5) Uani 1 1 d .
C46B C 0.49404(13) 1.13146(10) 0.31232(15) 0.0208(6) Uani 1 1 d .
C47B C 0.48177(13) 1.15726(9) 0.25190(16) 0.0211(6) Uani 1 1 d .
C48B C 0.49499(13) 1.15331(10) 0.11256(16) 0.0213(6) Uani 1 1 d .
C49B C 0.51835(14) 1.12453(11) 0.05906(15) 0.0217(6) Uani 1 1 d .
C50B C 0.57912(13) 1.03677(12) 0.02613(14) 0.0227(6) Uani 1 1 d .
C51B C 0.65731(13) 1.00784(11) 0.09451(15) 0.0216(6) Uani 1 1 d .
C52B C 0.66890(12) 0.98307(11) 0.15316(15) 0.0209(6) Uani 1 1 d .
C53B C 0.65734(12) 0.98624(10) 0.26769(15) 0.0185(5) Uani 1 1 d .
C54B C 0.63543(12) 1.01397(10) 0.32013(14) 0.0186(5) Uani 1 1 d .
C55B C 0.58523(13) 1.08629(10) 0.34647(14) 0.0197(5) Uani 1 1 d .
C56B C 0.55936(13) 1.12824(10) 0.32002(15) 0.0206(5) Uani 1 1 d .
C57B C 0.53929(13) 1.16993(9) 0.22172(17) 0.0219(6) Uani 1 1 d .
C58B C 0.54609(13) 1.16805(10) 0.15377(16) 0.0220(6) Uani 1 1 d .
C59B C 0.58392(14) 1.12140(11) 0.06630(15) 0.0233(6) Uani 1 1 d .
C60B C 0.61373(13) 1.07836(12) 0.05052(14) 0.0230(6) Uani 1 1 d .
C61B C 0.66297(13) 1.06057(12) 0.09209(15) 0.0232(6) Uani 1 1 d .
C62B C 0.68688(12) 1.01001(11) 0.21184(15) 0.0204(5) Uani 1 1 d .
C63B C 0.64089(12) 1.06672(10) 0.31851(14) 0.0190(5) Uani 1 1 d .
C64B C 0.58818(14) 1.15250(10) 0.26463(16) 0.0228(6) Uani 1 1 d .
C65B C 0.60147(14) 1.14873(10) 0.12477(16) 0.0227(6) Uani 1 1 d .
C66B C 0.67982(12) 1.08661(11) 0.14879(15) 0.0221(6) Uani 1 1 d .
C67B C 0.69225(12) 1.06091(11) 0.21034(15) 0.0204(5) Uani 1 1 d .
C68B C 0.66871(12) 1.08965(10) 0.26467(15) 0.0197(5) Uani 1 1 d .
C69B C 0.64149(13) 1.13364(10) 0.23693(15) 0.0213(6) Uani 1 1 d .
C70B C 0.64838(13) 1.13175(11) 0.16559(16) 0.0227(6) Uani 1 1 d .
C1C C 0.61401(15) 0.57040(13) 0.44121(17) 0.0314(7) Uani 1 1 d .
C2C C 0.64346(15) 0.53822(13) 0.48836(18) 0.0313(7) Uani 1 1 d .
C3C C 0.60907(16) 0.49291(13) 0.49163(19) 0.0336(8) Uani 1 1 d .
C4C C 0.55834(17) 0.49715(13) 0.44527(17) 0.0328(7) Uani 1 1 d .
C5C C 0.56104(17) 0.54506(14) 0.41433(16) 0.0337(8) Uani 1 1 d .
C6C C 0.61062(15) 0.62018(13) 0.45327(16) 0.0293(7) Uani 1 1 d .
C7C C 0.66861(13) 0.55741(12) 0.54569(19) 0.0299(7) Uani 1 1 d .
C8C C 0.60140(15) 0.46962(11) 0.5518(2) 0.0313(7) Uani 1 1 d .
C9C C 0.50155(16) 0.47731(12) 0.46242(18) 0.0306(7) Uani 1 1 d .
C10C C 0.50744(16) 0.57053(14) 0.40172(15) 0.0311(7) Uani 1 1 d .
C11C C 0.63674(14) 0.64026(11) 0.51377(16) 0.0252(6) Uani 1 1 d .
C12C C 0.66522(13) 0.60965(12) 0.55868(18) 0.0262(6) Uani 1 1 d .
C13C C 0.66045(13) 0.53279(12) 0.60889(19) 0.0276(7) Uani 1 1 d .
C14C C 0.62706(14) 0.48965(11) 0.61161(19) 0.0300(7) Uani 1 1 d .
C15C C 0.54214(15) 0.44912(10) 0.56972(19) 0.0289(7) Uani 1 1 d .
C16C C 0.49352(15) 0.45298(11) 0.52603(18) 0.0273(7) Uani 1 1 d .
C17C C 0.44624(16) 0.50443(12) 0.44977(15) 0.0279(7) Uani 1 1 d .
C18C C 0.44874(17) 0.54988(13) 0.42006(15) 0.0301(7) Uani 1 1 d .
C19C C 0.50422(16) 0.62244(13) 0.41580(15) 0.0304(7) Uani 1 1 d .
C20C C 0.55467(15) 0.64647(12) 0.44039(15) 0.0278(7) Uani 1 1 d .
C21C C 0.59815(14) 0.67915(11) 0.53707(16) 0.0232(6) Uani 1 1 d .
C22C C 0.65573(13) 0.61677(11) 0.62913(17) 0.0251(6) Uani 1 1 d .
C23C C 0.65259(13) 0.56956(12) 0.66010(17) 0.0264(6) Uani 1 1 d .
C24C C 0.58524(14) 0.48133(11) 0.66605(18) 0.0275(7) Uani 1 1 d .
C25C C 0.53258(15) 0.45635(10) 0.63976(18) 0.0256(6) Uani 1 1 d .
C26C C 0.43358(14) 0.46474(10) 0.55183(16) 0.0231(6) Uani 1 1 d .
C27C C 0.40439(14) 0.49648(11) 0.50460(15) 0.0246(6) Uani 1 1 d .
C28C C 0.40996(15) 0.58914(12) 0.44405(16) 0.0288(7) Uani 1 1 d .
C29C C 0.44421(15) 0.63385(12) 0.44102(15) 0.0276(7) Uani 1 1 d .
C30C C 0.54720(15) 0.68316(11) 0.49195(16) 0.0262(6) Uani 1 1 d .
C31C C 0.59089(14) 0.68931(11) 0.60579(16) 0.0244(6) Uani 1 1 d .
C32C C 0.62052(14) 0.65666(11) 0.65386(16) 0.0235(6) Uani 1 1 d .
C33C C 0.61466(14) 0.56079(12) 0.71623(16) 0.0266(6) Uani 1 1 d .
C34C C 0.57966(14) 0.51491(12) 0.71886(16) 0.0262(6) Uani 1 1 d .
C35C C 0.47396(15) 0.46430(10) 0.66662(16) 0.0238(6) Uani 1 1 d .
C36C C 0.42191(14) 0.46868(10) 0.62033(16) 0.0224(6) Uani 1 1 d .
C37C C 0.36273(13) 0.53265(11) 0.52560(16) 0.0244(6) Uani 1 1 d .
C38C C 0.36586(14) 0.58143(12) 0.49377(16) 0.0262(6) Uani 1 1 d .
C39C C 0.43512(15) 0.67169(11) 0.48765(18) 0.0298(7) Uani 1 1 d .
C40C C 0.48897(15) 0.69760(11) 0.51429(18) 0.0269(7) Uani 1 1 d .
C41C C 0.53607(15) 0.71303(10) 0.62479(17) 0.0252(6) Uani 1 1 d .
C42C C 0.59368(15) 0.65029(12) 0.71691(16) 0.0269(6) Uani 1 1 d .
C43C C 0.59041(15) 0.60285(12) 0.74746(15) 0.0285(7) Uani 1 1 d .
C44C C 0.52328(15) 0.51486(12) 0.75354(15) 0.0280(7) Uani 1 1 d .
C45C C 0.47084(15) 0.48993(12) 0.72754(16) 0.0277(7) Uani 1 1 d .
C46C C 0.37162(14) 0.49802(11) 0.63874(16) 0.0244(6) Uani 1 1 d .
C47C C 0.34212(13) 0.52965(11) 0.59194(17) 0.0252(6) Uani 1 1 d .
C48C C 0.34822(13) 0.62252(12) 0.53098(19) 0.0283(7) Uani 1 1 d .
C49C C 0.38210(15) 0.66745(12) 0.52880(19) 0.0304(7) Uani 1 1 d .
C50C C 0.48568(16) 0.71710(10) 0.57921(19) 0.0288(7) Uani 1 1 d .
C51C C 0.51155(16) 0.70819(11) 0.69098(18) 0.0287(7) Uani 1 1 d .
C52C C 0.53996(17) 0.67729(12) 0.73639(16) 0.0299(7) Uani 1 1 d .
C53C C 0.53529(16) 0.60038(14) 0.78629(15) 0.0312(7) Uani 1 1 d .
C54C C 0.50192(17) 0.55734(14) 0.78920(15) 0.0317(7) Uani 1 1 d .
C55C C 0.41706(16) 0.51684(13) 0.74711(15) 0.0290(7) Uani 1 1 d .
C56C C 0.36830(14) 0.52107(13) 0.70373(17) 0.0292(7) Uani 1 1 d .
C57C C 0.32030(13) 0.57243(12) 0.62753(19) 0.0293(7) Uani 1 1 d .
C58C C 0.32339(13) 0.61816(12) 0.5981(2) 0.0305(7) Uani 1 1 d .
C59C C 0.37876(15) 0.69052(12) 0.5930(2) 0.0333(8) Uani 1 1 d .
C60C C 0.42953(16) 0.71488(11) 0.6185(2) 0.0330(8) Uani 1 1 d .
C61C C 0.44545(17) 0.70959(11) 0.6881(2) 0.0338(8) Uani 1 1 d .
C62C C 0.50374(18) 0.64676(13) 0.78013(16) 0.0334(8) Uani 1 1 d .
C63C C 0.43606(17) 0.55862(14) 0.78613(15) 0.0329(8) Uani 1 1 d .
C64C C 0.33575(14) 0.56687(13) 0.69711(18) 0.0305(7) Uani 1 1 d .
C65C C 0.34225(15) 0.66032(12) 0.6362(2) 0.0357(8) Uani 1 1 d .
C66C C 0.41022(17) 0.68044(13) 0.7295(2) 0.0370(8) Uani 1 1 d .
C67C C 0.44117(18) 0.64826(14) 0.77673(17) 0.0372(8) Uani 1 1 d .
C68C C 0.40560(17) 0.60281(14) 0.77980(17) 0.0362(8) Uani 1 1 d .
C69C C 0.35436(16) 0.60761(14) 0.73452(18) 0.0344(8) Uani 1 1 d .
C70C C 0.35725(16) 0.65517(13) 0.7038(2) 0.0368(8) Uani 1 1 d .

loop_
_atom_site_aniso_label
_atom_site_aniso_U_11
_atom_site_aniso_U_22
_atom_site_aniso_U_33
_atom_site_aniso_U_23
_atom_site_aniso_U_13
_atom_site_aniso_U_12
Cl1 0.0162(3) 0.0327(4) 0.0253(3) -0.0142(3) 0.0011(3) 0.0044(3)
Cl2 0.0167(3) 0.0291(3) 0.0272(3) -0.0144(3) -0.0014(3) -0.0031(3)
Cl3 0.0131(3) 0.0183(3) 0.0225(3) -0.0025(2) -0.0021(2) -0.0007(2)
Cl4 0.0166(3) 0.0131(3) 0.0194(3) -0.0023(2) 0.0032(2) -0.0001(2)
Cl5 0.0159(3) 0.0174(3) 0.0193(3) -0.0026(2) -0.0005(2) -0.0038(2)
Cl6 0.0121(3) 0.0297(3) 0.0211(3) -0.0052(3) 0.0024(2) -0.0010(2)
N1 0.0157(10) 0.0138(10) 0.0181(11) -0.0008(8) 0.0000(8) 0.0005(8)
C1 0.0143(12) 0.0164(12) 0.0205(13) -0.0066(10) 0.0012(10) 0.0022(9)
C2 0.0178(12) 0.0155(12) 0.0200(13) -0.0068(10) -0.0002(10) -0.0008(9)
C3 0.0147(12) 0.0133(11) 0.0187(12) -0.0011(9) 0.0009(10) -0.0023(9)
C4 0.0113(11) 0.0163(12) 0.0154(12) -0.0002(9) 0.0028(9) -0.0007(9)
C5 0.0141(11) 0.0122(11) 0.0142(11) -0.0007(9) 0.0033(9) -0.0010(9)
C6 0.0147(11) 0.0155(11) 0.0128(11) -0.0005(9) 0.0005(9) -0.0014(9)
C7 0.0136(11) 0.0168(11) 0.0113(11) -0.0003(9) -0.0014(9) -0.0035(9)
C8 0.0103(11) 0.0224(13) 0.0141(11) -0.0006(10) -0.0010(9) -0.0006(9)
C9 0.0166(12) 0.0164(12) 0.0159(12) -0.0019(9) -0.0012(10) 0.0024(9)
Cl7 0.0236(3) 0.0169(3) 0.0268(3) 0.0039(3) 0.0050(3) 0.0000(2)
C11 0.0158(12) 0.0141(11) 0.0194(12) 0.0010(10) 0.0066(10) 0.0020(9)
C12 0.0127(11) 0.0194(12) 0.0174(12) 0.0006(10) 0.0018(9) 0.0027(9)
C13 0.0193(13) 0.0164(12) 0.0170(12) 0.0024(10) 0.0031(10) 0.0057(10)
C14 0.0211(13) 0.0177(12) 0.0230(14) -0.0034(10) 0.0025(11) 0.0015(10)
C15 0.0226(14) 0.0266(14) 0.0174(12) -0.0043(11) -0.0014(11) 0.0037(11)
C16 0.0190(13) 0.0260(14) 0.0179(13) 0.0046(11) 0.0009(10) 0.0066(11)
Cl8 0.0307(4) 0.0307(4) 0.0140(3) 0.0013(3) 0.0022(3) -0.0125(3)
C17 0.0148(12) 0.0198(12) 0.0126(11) 0.0025(9) 0.0012(9) 0.0007(9)
C18 0.0246(14) 0.0196(13) 0.0213(14) 0.0012(11) 0.0018(11) -0.0070(11)
C19 0.0272(15) 0.0253(14) 0.0167(13) -0.0031(11) 0.0004(11) -0.0018(11)
C20 0.0190(13) 0.0286(15) 0.0195(13) 0.0072(11) 0.0016(10) -0.0008(11)
C21 0.0200(14) 0.0201(13) 0.0276(15) 0.0028(11) 0.0011(11) -0.0059(11)
C22 0.0170(12) 0.0214(13) 0.0212(13) -0.0027(11) -0.0014(10) -0.0028(10)
Cl9 0.0202(3) 0.0161(3) 0.0328(4) -0.0023(3) -0.0028(3) 0.0020(2)
C23 0.0127(11) 0.0154(11) 0.0230(13) -0.0023(10) -0.0046(10) -0.0003(9)
C24 0.0136(12) 0.0205(13) 0.0216(13) 0.0015(10) 0.0019(10) -0.0032(10)
C25 0.0157(12) 0.0206(13) 0.0296(15) -0.0059(11) 0.0008(11) 0.0014(10)
C26 0.0207(13) 0.0187(13) 0.0311(15) 0.0031(11) -0.0110(12) -0.0025(11)
C27 0.0233(14) 0.0289(15) 0.0186(13) 0.0041(11) -0.0029(11) -0.0076(11)
C28 0.0173(12) 0.0297(15) 0.0165(12) -0.0048(11) 0.0016(10) -0.0050(11)
C1A 0.0181(13) 0.0201(13) 0.0203(13) -0.0045(11) 0.0051(10) 0.0095(10)
C2A 0.0193(13) 0.0166(12) 0.0226(13) -0.0003(10) 0.0017(10) 0.0132(10)
C3A 0.0127(12) 0.0241(13) 0.0248(14) -0.0004(11) -0.0008(10) 0.0108(10)
C4A 0.0074(11) 0.0289(14) 0.0240(14) -0.0008(11) 0.0020(10) 0.0054(10)
C5A 0.0110(12) 0.0261(14) 0.0228(14) -0.0022(11) 0.0068(10) 0.0044(10)
C6A 0.0242(14) 0.0214(13) 0.0149(12) -0.0067(10) 0.0033(10) 0.0071(10)
C7A 0.0226(13) 0.0081(11) 0.0257(14) -0.0004(10) 0.0005(11) 0.0081(10)
C8A 0.0162(12) 0.0229(13) 0.0219(13) 0.0034(11) -0.0057(10) 0.0096(10)
C9A 0.0068(11) 0.0287(15) 0.0303(15) -0.0026(12) -0.0020(10) -0.0035(10)
C10A 0.0152(12) 0.0268(14) 0.0198(13) 0.0023(11) 0.0099(10) 0.0001(11)
C11A 0.0230(14) 0.0159(12) 0.0237(14) -0.0101(10) -0.0015(11) 0.0037(10)
C12A 0.0225(13) 0.0099(11) 0.0280(14) -0.0065(10) -0.0006(11) 0.0010(10)
C13A 0.0253(14) 0.0091(11) 0.0263(14) 0.0073(10) 0.0032(11) 0.0052(10)
C14A 0.0233(14) 0.0193(13) 0.0197(13) 0.0072(10) 0.0011(11) 0.0113(11)
C15A 0.0148(12) 0.0327(15) 0.0170(13) -0.0014(11) -0.0087(10) 0.0078(11)
C16A 0.0099(11) 0.0300(15) 0.0244(14) -0.0060(12) -0.0085(10) 0.0011(10)
C17A 0.0100(12) 0.0251(14) 0.0329(16) -0.0025(12) 0.0032(11) -0.0075(10)
C18A 0.0158(12) 0.0226(13) 0.0273(15) 0.0028(11) 0.0097(11) -0.0069(10)
C19A 0.0227(13) 0.0256(13) 0.0114(11) 0.0032(10) 0.0077(10) 0.0032(11)
C20A 0.0255(14) 0.0241(13) 0.0087(11) -0.0037(10) 0.0028(10) 0.0080(11)
C21A 0.0239(14) 0.0187(12) 0.0165(12) -0.0089(10) -0.0072(10) 0.0008(10)
C22A 0.0240(14) 0.0048(10) 0.0312(15) -0.0012(10) 0.0018(12) -0.0033(9)
C23A 0.0246(14) 0.0068(10) 0.0303(15) 0.0053(10) 0.0045(11) -0.0011(10)
C24A 0.0265(14) 0.0243(14) 0.0117(12) 0.0077(10) -0.0006(10) 0.0089(11)
C25A 0.0197(13) 0.0303(15) 0.0108(11) 0.0030(10) -0.0061(10) 0.0088(11)
C26A 0.0137(12) 0.0251(14) 0.0260(14) -0.0087(11) -0.0070(10) -0.0039(10)
C27A 0.0136(12) 0.0222(13) 0.0293(15) -0.0053(11) -0.0020(11) -0.0101(10)
C28A 0.0208(13) 0.0173(12) 0.0243(14) 0.0076(11) 0.0075(11) -0.0061(10)
C29A 0.0252(14) 0.0202(12) 0.0129(12) 0.0070(10) 0.0078(10) 0.0008(10)
C30A 0.0266(14) 0.0244(13) 0.0091(11) -0.0048(10) -0.0029(10) 0.0040(11)
C31A 0.0185(12) 0.0162(12) 0.0226(13) -0.0090(10) -0.0062(10) -0.0042(10)
C32A 0.0191(13) 0.0128(12) 0.0331(16) -0.0060(11) -0.0024(11) -0.0076(10)
C33A 0.0234(14) 0.0137(12) 0.0251(14) 0.0106(10) 0.0078(11) -0.0020(10)
C34A 0.0239(14) 0.0198(13) 0.0170(12) 0.0108(10) 0.0044(10) 0.0029(11)
C35A 0.0201(13) 0.0283(14) 0.0110(12) -0.0032(10) -0.0068(10) 0.0058(11)
C36A 0.0178(13) 0.0249(14) 0.0169(13) -0.0084(11) -0.0077(10) -0.0004(10)
C37A 0.0212(13) 0.0123(11) 0.0296(15) -0.0033(11) 0.0016(11) -0.0098(10)
C38A 0.0251(14) 0.0107(11) 0.0279(15) 0.0054(10) 0.0056(12) -0.0079(10)
C39A 0.0275(14) 0.0208(12) 0.0099(11) 0.0073(10) 0.0015(10) 0.0053(10)
C40A 0.0247(13) 0.0259(14) 0.0058(11) 0.0008(9) -0.0043(10) 0.0070(11)
C41A 0.0128(12) 0.0260(14) 0.0218(13) -0.0072(11) -0.0107(10) 0.0002(10)
C42A 0.0151(12) 0.0136(12) 0.0344(16) 0.0013(11) 0.0006(11) -0.0091(10)
C43A 0.0179(13) 0.0141(12) 0.0309(15) 0.0063(11) 0.0084(11) -0.0078(10)
C44A 0.0252(14) 0.0264(14) 0.0113(12) 0.0077(10) 0.0066(10) 0.0040(11)
C45A 0.0242(14) 0.0289(14) 0.0085(11) 0.0004(10) -0.0010(10) 0.0072(11)
C46A 0.0208(13) 0.0171(12) 0.0204(13) -0.0097(10) -0.0043(10) -0.0032(10)
C47A 0.0199(13) 0.0129(12) 0.0266(14) -0.0061(10) -0.0026(11) -0.0064(10)
C48A 0.0261(13) 0.0089(11) 0.0213(13) 0.0072(10) 0.0035(11) 0.0003(10)
C49A 0.0277(14) 0.0148(12) 0.0172(13) 0.0080(10) 0.0005(11) 0.0047(10)
C50A 0.0207(13) 0.0247(13) 0.0143(12) -0.0037(10) -0.0100(10) 0.0068(10)
C51A 0.0100(11) 0.0250(14) 0.0281(15) -0.0074(12) -0.0076(11) -0.0009(10)
C52A 0.0097(11) 0.0199(13) 0.0352(16) -0.0034(12) 0.0006(11) -0.0068(10)
C53A 0.0156(12) 0.0208(13) 0.0279(14) 0.0084(11) 0.0105(11) -0.0029(10)
C54A 0.0181(13) 0.0256(14) 0.0178(12) 0.0073(11) 0.0103(10) 0.0024(10)
C55A 0.0223(13) 0.0238(13) 0.0086(11) -0.0045(10) 0.0017(10) 0.0050(10)
C56A 0.0224(13) 0.0188(12) 0.0149(12) -0.0096(10) -0.0013(10) 0.0038(10)
C57A 0.0240(14) 0.0075(10) 0.0268(14) -0.0051(10) 0.0008(11) -0.0016(10)
C58A 0.0277(14) 0.0059(11) 0.0249(14) 0.0036(9) 0.0030(11) 0.0028(10)
C59A 0.0243(14) 0.0182(13) 0.0150(12) 0.0064(10) -0.0046(10) 0.0107(10)
C60A 0.0186(13) 0.0248(14) 0.0151(12) 0.0005(10) -0.0086(10) 0.0088(11)
C61A 0.0103(11) 0.0259(14) 0.0233(14) -0.0023(11) -0.0073(10) 0.0055(10)
C62A 0.0107(12) 0.0253(14) 0.0299(15) 0.0023(12) 0.0053(10) -0.0027(10)
C63A 0.0191(13) 0.0265(14) 0.0125(11) -0.0001(10) 0.0072(10) 0.0046(11)
C64A 0.0233(13) 0.0130(11) 0.0176(12) -0.0062(9) 0.0016(10) 0.0057(10)
C65A 0.0256(14) 0.0117(11) 0.0201(13) 0.0033(10) -0.0017(11) 0.0086(10)
C66A 0.0086(11) 0.0246(13) 0.0249(14) -0.0008(11) -0.0020(10) 0.0060(10)
C67A 0.0091(11) 0.0246(14) 0.0242(14) -0.0002(11) 0.0028(10) 0.0049(10)
C68A 0.0133(12) 0.0224(13) 0.0196(13) -0.0018(10) 0.0048(10) 0.0080(10)
C69A 0.0197(13) 0.0154(12) 0.0199(13) -0.0038(10) 0.0029(10) 0.0097(10)
C70A 0.0169(12) 0.0160(12) 0.0226(13) 0.0001(10) -0.0005(10) 0.0093(10)
C1B 0.0135(12) 0.0184(13) 0.0279(14) -0.0056(11) -0.0073(11) -0.0058(10)
C2B 0.0187(13) 0.0129(11) 0.0295(14) -0.0016(11) -0.0004(11) -0.0108(10)
C3B 0.0145(12) 0.0187(13) 0.0272(14) 0.0026(11) 0.0038(10) -0.0089(10)
C4B 0.0088(11) 0.0225(13) 0.0287(14) -0.0003(11) 0.0021(10) -0.0040(10)
C5B 0.0095(11) 0.0237(14) 0.0268(14) -0.0049(11) -0.0048(10) -0.0039(10)
C6B 0.0214(13) 0.0196(13) 0.0202(13) -0.0083(11) -0.0070(11) -0.0039(10)
C7B 0.0253(14) 0.0098(11) 0.0295(15) -0.0019(10) -0.0036(12) -0.0065(10)
C8B 0.0179(13) 0.0239(14) 0.0227(14) 0.0056(11) 0.0049(11) -0.0076(11)
C9B 0.0088(11) 0.0259(14) 0.0236(14) -0.0030(11) 0.0036(10) 0.0018(10)
C10B 0.0119(12) 0.0240(13) 0.0205(13) -0.0002(11) -0.0057(10) 0.0021(10)
C11B 0.0236(14) 0.0182(13) 0.0242(14) -0.0131(11) -0.0042(11) -0.0015(11)
C12B 0.0230(14) 0.0091(11) 0.0320(15) -0.0078(11) -0.0041(11) -0.0002(10)
C13B 0.0258(14) 0.0082(11) 0.0301(15) 0.0052(10) -0.0027(12) -0.0055(10)
C14B 0.0217(13) 0.0175(12) 0.0225(13) 0.0090(10) -0.0001(11) -0.0071(10)
C15B 0.0162(12) 0.0297(14) 0.0147(12) 0.0023(11) 0.0066(10) -0.0044(10)
C16B 0.0141(12) 0.0283(14) 0.0188(13) -0.0049(11) 0.0072(10) 0.0019(10)
C17B 0.0106(11) 0.0179(12) 0.0294(14) -0.0034(11) 0.0006(10) 0.0064(9)
C18B 0.0125(11) 0.0186(12) 0.0247(14) 0.0009(11) -0.0053(10) 0.0049(10)
C19B 0.0172(12) 0.0253(14) 0.0139(12) 0.0016(10) -0.0089(10) -0.0011(10)
C20B 0.0220(13) 0.0260(14) 0.0114(11) -0.0059(10) -0.0070(10) -0.0033(11)
C21B 0.0262(14) 0.0235(14) 0.0144(12) -0.0119(11) 0.0001(11) 0.0009(11)
C22B 0.0233(13) 0.0092(11) 0.0290(15) -0.0064(10) -0.0037(11) 0.0056(10)
C23B 0.0232(14) 0.0084(11) 0.0304(15) 0.0036(10) -0.0030(11) 0.0019(10)
C24B 0.0244(13) 0.0215(13) 0.0123(11) 0.0088(10) -0.0011(10) -0.0049(10)
C25B 0.0223(13) 0.0279(14) 0.0095(11) 0.0025(10) 0.0039(10) -0.0017(11)
C26B 0.0169(13) 0.0228(13) 0.0193(13) -0.0083(11) 0.0046(10) 0.0055(10)
C27B 0.0154(12) 0.0163(12) 0.0268(14) -0.0075(10) 0.0010(10) 0.0094(10)
C28B 0.0163(12) 0.0186(12) 0.0226(13) 0.0056(10) -0.0057(10) 0.0064(10)
C29B 0.0210(13) 0.0234(14) 0.0166(12) 0.0046(11) -0.0079(10) 0.0028(11)
C30B 0.0232(13) 0.0295(14) 0.0081(11) -0.0061(10) -0.0016(10) 0.0008(11)
C31B 0.0213(13) 0.0233(14) 0.0201(13) -0.0128(11) 0.0011(11) 0.0079(11)
C32B 0.0201(13) 0.0157(12) 0.0250(14) -0.0091(11) 0.0001(11) 0.0074(10)
C33B 0.0201(13) 0.0137(12) 0.0233(14) 0.0058(10) -0.0046(10) 0.0045(10)
C34B 0.0218(13) 0.0192(12) 0.0166(12) 0.0075(10) -0.0026(10) -0.0001(10)
C35B 0.0227(13) 0.0247(13) 0.0087(11) -0.0033(10) 0.0032(10) 0.0005(11)
C36B 0.0189(12) 0.0208(12) 0.0144(12) -0.0095(10) 0.0021(10) 0.0038(10)
C37B 0.0186(13) 0.0101(11) 0.0306(15) -0.0043(10) -0.0038(11) 0.0067(9)
C38B 0.0209(13) 0.0100(11) 0.0297(15) 0.0027(10) -0.0066(11) 0.0049(10)
C39B 0.0238(14) 0.0244(13) 0.0130(12) 0.0081(10) -0.0023(10) 0.0012(11)
C40B 0.0214(13) 0.0316(15) 0.0071(11) 0.0012(10) 0.0010(10) -0.0014(11)
C41B 0.0185(13) 0.0324(15) 0.0156(12) -0.0067(11) 0.0074(10) 0.0041(11)
C42B 0.0165(13) 0.0173(12) 0.0282(15) -0.0028(11) -0.0011(11) 0.0098(10)
C43B 0.0164(12) 0.0151(12) 0.0260(14) 0.0015(10) -0.0050(10) 0.0068(10)
C44B 0.0197(13) 0.0236(13) 0.0120(11) 0.0038(10) -0.0055(10) 0.0017(10)
C45B 0.0213(13) 0.0264(14) 0.0090(11) -0.0038(10) -0.0022(10) -0.0010(11)
C46B 0.0242(14) 0.0165(12) 0.0218(14) -0.0123(11) -0.0029(11) 0.0037(10)
C47B 0.0243(14) 0.0102(11) 0.0289(15) -0.0084(10) -0.0030(12) 0.0027(10)
C48B 0.0244(14) 0.0131(12) 0.0263(15) 0.0095(11) -0.0054(11) -0.0012(10)
C49B 0.0241(14) 0.0214(13) 0.0195(13) 0.0119(11) -0.0004(11) -0.0019(11)
C50B 0.0217(14) 0.0356(16) 0.0108(12) -0.0003(11) 0.0065(10) -0.0006(12)
C51B 0.0140(12) 0.0306(15) 0.0201(13) -0.0034(11) 0.0083(10) 0.0024(11)
C52B 0.0098(11) 0.0257(14) 0.0273(14) -0.0049(11) 0.0037(10) 0.0071(10)
C53B 0.0123(11) 0.0203(12) 0.0229(13) 0.0029(11) -0.0060(10) 0.0043(10)
C54B 0.0147(12) 0.0230(13) 0.0182(12) 0.0025(10) -0.0086(10) 0.0008(10)
C55B 0.0220(13) 0.0232(13) 0.0141(12) -0.0080(10) -0.0058(10) -0.0042(10)
C56B 0.0213(13) 0.0189(13) 0.0215(13) -0.0111(10) -0.0038(11) -0.0033(10)
C57B 0.0226(13) 0.0063(11) 0.0369(16) -0.0027(11) -0.0061(12) -0.0016(10)
C58B 0.0236(14) 0.0090(11) 0.0334(16) 0.0069(11) -0.0058(12) -0.0047(10)
C59B 0.0228(14) 0.0275(15) 0.0197(13) 0.0128(11) 0.0014(11) -0.0062(11)
C60B 0.0185(13) 0.0350(16) 0.0155(12) 0.0062(11) 0.0077(10) -0.0050(12)
C61B 0.0134(12) 0.0332(16) 0.0232(14) 0.0043(12) 0.0080(10) -0.0035(11)
C62B 0.0087(11) 0.0266(14) 0.0259(14) 0.0014(11) -0.0021(10) 0.0040(10)
C63B 0.0172(12) 0.0222(13) 0.0177(12) -0.0018(10) -0.0090(10) -0.0036(10)
C64B 0.0276(14) 0.0122(11) 0.0287(15) -0.0058(11) -0.0074(12) -0.0076(10)
C65B 0.0218(13) 0.0178(13) 0.0284(15) 0.0109(11) 0.0007(11) -0.0072(10)
C66B 0.0086(11) 0.0306(15) 0.0270(15) 0.0056(12) 0.0036(10) -0.0066(10)
C67B 0.0080(11) 0.0279(14) 0.0254(14) 0.0014(11) -0.0029(10) -0.0036(10)
C68B 0.0126(11) 0.0213(13) 0.0252(14) -0.0020(11) -0.0067(10) -0.0053(10)
C69B 0.0181(13) 0.0158(12) 0.0299(15) 0.0011(11) -0.0072(11) -0.0084(10)
C70B 0.0150(12) 0.0214(13) 0.0317(16) 0.0052(12) -0.0006(11) -0.0108(10)
C1C 0.0286(16) 0.0425(18) 0.0231(15) -0.0051(14) 0.0175(13) -0.0041(14)
C2C 0.0219(15) 0.0327(17) 0.0393(19) -0.0087(14) 0.0177(14) 0.0037(12)
C3C 0.0281(16) 0.0306(17) 0.0421(19) -0.0165(15) 0.0122(14) 0.0067(13)
C4C 0.0393(18) 0.0316(17) 0.0273(16) -0.0169(13) 0.0116(14) 0.0002(14)
C5C 0.0414(19) 0.0409(19) 0.0190(14) -0.0122(13) 0.0141(13) -0.0062(15)
C6C 0.0261(15) 0.0403(18) 0.0215(15) 0.0038(13) 0.0114(12) -0.0109(13)
C7C 0.0116(12) 0.0328(16) 0.0452(19) -0.0016(15) 0.0082(12) 0.0030(11)
C8C 0.0260(16) 0.0177(14) 0.050(2) -0.0070(14) 0.0061(14) 0.0112(12)
C9C 0.0405(19) 0.0246(15) 0.0267(16) -0.0129(13) 0.0050(13) -0.0030(13)
C10C 0.0408(19) 0.0420(19) 0.0104(12) -0.0036(12) 0.0022(12) -0.0111(15)
C11C 0.0196(14) 0.0265(14) 0.0294(16) 0.0033(12) 0.0072(12) -0.0105(11)
C12C 0.0125(13) 0.0274(15) 0.0386(18) 0.0009(13) 0.0037(12) -0.0056(11)
C13C 0.0103(12) 0.0277(15) 0.0450(19) 0.0022(14) -0.0036(12) 0.0072(11)
C14C 0.0190(14) 0.0203(14) 0.051(2) 0.0026(14) -0.0034(13) 0.0114(11)
C15C 0.0294(16) 0.0099(12) 0.047(2) -0.0040(12) 0.0012(14) 0.0033(11)
C16C 0.0333(16) 0.0134(12) 0.0351(17) -0.0099(12) 0.0031(13) -0.0030(11)
C17C 0.0350(17) 0.0317(16) 0.0170(14) -0.0102(12) -0.0036(12) -0.0087(13)
C18C 0.0373(18) 0.0403(18) 0.0126(13) -0.0051(12) -0.0059(12) -0.0102(14)
C19C 0.0410(19) 0.0382(18) 0.0120(13) 0.0075(12) -0.0027(12) -0.0070(14)
C20C 0.0344(16) 0.0326(16) 0.0164(13) 0.0114(12) 0.0041(12) -0.0087(13)
C21C 0.0208(14) 0.0208(13) 0.0280(15) 0.0079(11) 0.0007(11) -0.0094(11)
C22C 0.0146(13) 0.0243(14) 0.0364(17) 0.0004(13) -0.0052(12) -0.0070(11)
C23C 0.0139(13) 0.0288(15) 0.0364(17) 0.0050(13) -0.0098(12) -0.0023(11)
C24C 0.0232(14) 0.0169(13) 0.0425(19) 0.0106(12) -0.0081(13) 0.0059(11)
C25C 0.0273(15) 0.0094(11) 0.0403(18) 0.0077(11) -0.0064(13) 0.0017(10)
C26C 0.0235(14) 0.0139(12) 0.0318(15) -0.0063(11) -0.0027(12) -0.0092(10)
C27C 0.0292(15) 0.0245(14) 0.0203(14) -0.0063(11) -0.0053(12) -0.0129(12)
C28C 0.0331(16) 0.0317(16) 0.0215(14) 0.0062(12) -0.0147(13) -0.0062(13)
C29C 0.0324(16) 0.0318(16) 0.0186(14) 0.0113(12) -0.0107(12) -0.0039(13)
C30C 0.0325(16) 0.0201(13) 0.0259(15) 0.0120(12) -0.0024(12) -0.0104(12)
C31C 0.0252(15) 0.0176(13) 0.0305(16) 0.0000(11) -0.0012(12) -0.0107(11)
C32C 0.0216(14) 0.0205(13) 0.0284(15) -0.0013(11) -0.0064(12) -0.0101(11)
C33C 0.0235(14) 0.0298(15) 0.0266(15) 0.0080(12) -0.0158(12) -0.0031(12)
C34C 0.0240(14) 0.0267(15) 0.0281(16) 0.0128(12) -0.0103(12) -0.0017(11)
C35C 0.0302(15) 0.0119(12) 0.0291(15) 0.0084(11) -0.0025(12) -0.0053(11)
C36C 0.0241(14) 0.0132(12) 0.0298(15) 0.0029(11) -0.0028(12) -0.0102(10)
C37C 0.0185(13) 0.0265(14) 0.0282(15) -0.0009(12) -0.0115(11) -0.0080(11)
C38C 0.0186(13) 0.0312(16) 0.0288(16) 0.0038(13) -0.0136(12) -0.0017(12)
C39C 0.0287(16) 0.0219(14) 0.0389(18) 0.0132(13) -0.0127(14) 0.0004(12)
C40C 0.0317(16) 0.0144(13) 0.0345(17) 0.0107(12) -0.0072(13) -0.0016(11)
C41C 0.0311(16) 0.0088(11) 0.0358(17) -0.0025(11) -0.0011(13) -0.0051(11)
C42C 0.0303(16) 0.0272(15) 0.0231(15) -0.0047(12) -0.0108(12) -0.0105(12)
C43C 0.0329(16) 0.0344(16) 0.0182(14) 0.0003(12) -0.0115(12) -0.0129(13)
C44C 0.0343(16) 0.0323(16) 0.0175(13) 0.0135(12) -0.0080(12) -0.0083(13)
C45C 0.0331(16) 0.0262(15) 0.0238(14) 0.0157(12) -0.0033(12) -0.0097(13)
C46C 0.0200(14) 0.0244(14) 0.0290(15) 0.0036(12) 0.0026(11) -0.0118(11)
C47C 0.0130(12) 0.0251(14) 0.0376(17) -0.0004(13) -0.0015(12) -0.0068(11)
C48C 0.0148(13) 0.0261(15) 0.0439(19) 0.0104(13) -0.0112(13) 0.0030(11)
C49C 0.0255(15) 0.0239(15) 0.0417(19) 0.0081(13) -0.0119(14) 0.0093(12)
C50C 0.0334(16) 0.0074(11) 0.0457(19) 0.0017(12) -0.0046(14) 0.0014(11)
C51C 0.0374(18) 0.0154(13) 0.0334(17) -0.0131(12) 0.0024(14) -0.0067(12)
C52C 0.0401(18) 0.0270(15) 0.0226(15) -0.0147(12) -0.0017(13) -0.0098(13)
C53C 0.0383(18) 0.0450(19) 0.0105(12) -0.0023(12) -0.0051(12) -0.0098(15)
C54C 0.043(2) 0.0412(19) 0.0110(13) 0.0049(12) -0.0020(12) -0.0083(15)
C55C 0.0340(16) 0.0351(17) 0.0178(14) 0.0077(12) 0.0074(12) -0.0110(14)
C56C 0.0229(15) 0.0347(17) 0.0302(16) 0.0032(13) 0.0102(13) -0.0135(13)
C57C 0.0104(12) 0.0348(17) 0.0427(18) -0.0024(14) 0.0036(12) -0.0031(11)
C58C 0.0124(13) 0.0298(16) 0.049(2) -0.0015(15) -0.0029(13) 0.0069(11)
C59C 0.0249(15) 0.0202(14) 0.055(2) -0.0001(14) -0.0031(15) 0.0114(12)
C60C 0.0289(16) 0.0098(12) 0.060(2) -0.0071(13) 0.0011(16) 0.0066(11)
C61C 0.0371(18) 0.0161(13) 0.048(2) -0.0170(14) 0.0066(16) 0.0033(12)
C62C 0.049(2) 0.0354(18) 0.0162(14) -0.0142(13) 0.0028(13) -0.0116(15)
C63C 0.0403(19) 0.046(2) 0.0120(13) 0.0027(13) 0.0089(13) -0.0130(16)
C64C 0.0195(14) 0.0363(17) 0.0359(18) -0.0022(14) 0.0142(13) -0.0034(13)
C65C 0.0179(14) 0.0264(16) 0.063(2) -0.0054(16) 0.0081(15) 0.0115(12)
C66C 0.0380(19) 0.0323(17) 0.0407(19) -0.0226(15) 0.0187(16) 0.0032(14)
C67C 0.044(2) 0.043(2) 0.0240(16) -0.0185(14) 0.0154(15) -0.0059(16)
C68C 0.0396(19) 0.046(2) 0.0232(16) -0.0130(14) 0.0189(14) -0.0089(16)
C69C 0.0271(16) 0.0425(19) 0.0335(18) -0.0103(15) 0.0188(14) -0.0024(14)
C70C 0.0267(16) 0.0308(17) 0.053(2) -0.0108(16) 0.0183(16) 0.0084(13)

loop_
_atom_type_symbol
_atom_type_description
_atom_type_scat_dispersion_real
_atom_type_scat_dispersion_imag
_atom_type_scat_source
C C 0.0033 0.0016 'International Tables Vol C Tables 4.2.6.8 and 6.1.1.4'
H H 0.0000 0.0000 'International Tables Vol C Tables 4.2.6.8 and 6.1.1.4'
N N 0.0061 0.0033 'International Tables Vol C Tables 4.2.6.8 and 6.1.1.4'
Cl Cl 0.1484 0.1585 'International Tables Vol C Tables 4.2.6.8 and 6.1.1.4'

loop_
_geom_angle_atom_site_label_1
_geom_angle_atom_site_label_2
_geom_angle_atom_site_label_3
_geom_angle
C6 N1 C3 108.8(2)
C6 N1 C9 108.6(2)
C3 N1 C9 109.1(2)
C2 C1 C9 112.2(2)
C2 C1 Cl1 126.0(2)
C9 C1 Cl1 121.72(19)
C1 C2 C3 110.7(2)
C1 C2 Cl2 126.6(2)
C3 C2 Cl2 122.6(2)
N1 C3 C4 104.1(2)
N1 C3 C2 104.2(2)
C4 C3 C2 115.3(2)
N1 C3 H3A 111.0
C4 C3 H3A 111.0
C2 C3 H3A 111.0
C5 C4 C3 111.2(2)
C5 C4 Cl3 126.8(2)
C3 C4 Cl3 121.97(19)
C4 C5 C6 111.7(2)
C4 C5 Cl4 126.7(2)
C6 C5 Cl4 121.54(19)
N1 C6 C5 104.2(2)
N1 C6 C7 104.4(2)
C5 C6 C7 115.8(2)
N1 C6 H6A 110.7
C5 C6 H6A 110.7
C7 C6 H6A 110.7
C8 C7 C6 111.3(2)
C8 C7 Cl5 126.9(2)
C6 C7 Cl5 121.68(19)
C7 C8 C9 111.6(2)
C7 C8 Cl6 126.3(2)
C9 C8 Cl6 122.0(2)
N1 C9 C1 103.7(2)
N1 C9 C8 104.1(2)
C1 C9 C8 115.6(2)
N1 C9 H9A 111.0
C1 C9 H9A 111.0
C8 C9 H9A 111.0
C16 C11 C12 121.9(2)
C16 C11 Cl7 119.2(2)
C12 C11 Cl7 118.9(2)
C11 C12 C13 118.6(3)
C11 C12 H12A 120.7
C13 C12 H12A 120.7
C14 C13 C12 120.4(3)
C14 C13 H13A 119.8
C12 C13 H13A 119.8
C13 C14 C15 119.7(3)
C13 C14 H14A 120.1
C15 C14 H14A 120.1
C16 C15 C14 120.5(3)
C16 C15 H15A 119.8
C14 C15 H15A 119.8
C11 C16 C15 118.8(3)
C11 C16 H16A 120.6
C15 C16 H16A 120.6
C22 C17 C18 121.7(3)
C22 C17 Cl8 119.1(2)
C18 C17 Cl8 119.2(2)
C19 C18 C17 118.8(3)
C19 C18 H18A 120.6
C17 C18 H18A 120.6
C20 C19 C18 120.4(3)
C20 C19 H19A 119.8
C18 C19 H19A 119.8
C19 C20 C21 120.0(3)
C19 C20 H20A 120.0
C21 C20 H20A 120.0
C22 C21 C20 120.1(3)
C22 C21 H21A 120.0
C20 C21 H21A 120.0
C17 C22 C21 119.1(3)
C17 C22 H22A 120.5
C21 C22 H22A 120.5
C24 C23 C28 122.2(3)
C24 C23 Cl9 118.5(2)
C28 C23 Cl9 119.3(2)
C23 C24 C25 118.5(3)
C23 C24 H24A 120.7
C25 C24 H24A 120.7
C26 C25 C24 120.3(3)
C26 C25 H25A 119.8
C24 C25 H25A 119.8
C27 C26 C25 119.8(3)
C27 C26 H26A 120.1
C25 C26 H26A 120.1
C26 C27 C28 121.0(3)
C26 C27 H27A 119.5
C28 C27 H27A 119.5
C23 C28 C27 118.2(3)
C23 C28 H28A 120.9
C27 C28 H28A 120.9
C6A C1A C5A 119.7(3)
C6A C1A C2A 119.5(3)
C5A C1A C2A 108.1(3)
C7A C2A C1A 119.8(3)
C7A C2A C3A 119.7(3)
C1A C2A C3A 107.7(3)
C8A C3A C4A 119.6(3)
C8A C3A C2A 119.7(3)
C4A C3A C2A 108.4(3)
C9A C4A C3A 120.1(3)
C9A C4A C5A 119.4(3)
C3A C4A C5A 108.1(3)
C10A C5A C1A 120.0(3)
C10A C5A C4A 119.8(3)
C1A C5A C4A 107.7(3)
C1A C6A C11A 120.7(3)
C1A C6A C20A 120.0(3)
C11A C6A C20A 107.1(2)
C2A C7A C12A 119.9(3)
C2A C7A C13A 119.8(3)
C12A C7A C13A 107.5(3)
C3A C8A C14A 119.9(3)
C3A C8A C15A 119.8(3)
C14A C8A C15A 107.2(3)
C4A C9A C17A 120.5(3)
C4A C9A C16A 120.0(3)
C17A C9A C16A 107.0(3)
C5A C10A C18A 120.2(3)
C5A C10A C19A 119.9(3)
C18A C10A C19A 106.8(2)
C12A C11A C6A 119.7(3)
C12A C11A C21A 119.8(3)
C6A C11A C21A 108.6(3)
C11A C12A C7A 120.4(3)
C11A C12A C22A 119.6(3)
C7A C12A C22A 108.4(3)
C14A C13A C7A 120.7(3)
C14A C13A C23A 119.6(3)
C7A C13A C23A 108.2(3)
C13A C14A C8A 120.0(3)
C13A C14A C24A 120.4(3)
C8A C14A C24A 108.0(3)
C16A C15A C8A 120.4(3)
C16A C15A C25A 120.0(3)
C8A C15A C25A 108.0(3)
C15A C16A C9A 120.0(3)
C15A C16A C26A 120.1(3)
C9A C16A C26A 108.2(3)
C18A C17A C9A 120.0(3)
C18A C17A C27A 119.7(3)
C9A C17A C27A 108.8(3)
C17A C18A C28A 119.5(3)
C17A C18A C10A 120.0(3)
C28A C18A C10A 108.7(3)
C20A C19A C29A 119.7(3)
C20A C19A C10A 120.3(3)
C29A C19A C10A 108.4(3)
C19A C20A C6A 120.1(3)
C19A C20A C30A 119.9(2)
C6A C20A C30A 108.2(3)
C31A C21A C30A 121.0(2)
C31A C21A C11A 121.6(3)
C30A C21A C11A 108.2(3)
C32A C22A C23A 121.3(3)
C32A C22A C12A 121.4(3)
C23A C22A C12A 107.8(3)
C33A C23A C22A 121.2(3)
C33A C23A C13A 121.3(3)
C22A C23A C13A 108.1(3)
C25A C24A C34A 121.0(3)
C25A C24A C14A 108.5(3)
C34A C24A C14A 121.2(3)
C24A C25A C35A 121.7(3)
C24A C25A C15A 108.2(3)
C35A C25A C15A 121.0(3)
C36A C26A C27A 121.3(3)
C36A C26A C16A 121.2(3)
C27A C26A C16A 108.0(3)
C37A C27A C26A 121.1(3)
C37A C27A C17A 121.6(3)
C26A C27A C17A 108.0(3)
C38A C28A C29A 121.1(3)
C38A C28A C18A 122.2(3)
C29A C28A C18A 108.1(3)
C39A C29A C28A 121.4(3)
C39A C29A C19A 121.7(3)
C28A C29A C19A 107.9(3)
C40A C30A C21A 121.5(3)
C40A C30A C20A 121.2(3)
C21A C30A C20A 107.8(2)
C21A C31A C41A 116.5(3)
C21A C31A C32A 118.6(3)
C41A C31A C32A 118.7(3)
C22A C32A C42A 116.5(3)
C22A C32A C31A 118.7(3)
C42A C32A C31A 118.0(3)
C23A C33A C43A 116.2(3)
C23A C33A C34A 119.1(3)
C43A C33A C34A 118.2(3)
C44A C34A C24A 116.2(3)
C44A C34A C33A 119.1(3)
C24A C34A C33A 118.2(3)
C45A C35A C25A 115.8(3)
C45A C35A C36A 118.6(3)
C25A C35A C36A 118.9(3)
C46A C36A C26A 115.9(3)
C46A C36A C35A 118.8(3)
C26A C36A C35A 118.5(3)
C47A C37A C27A 116.3(3)
C47A C37A C38A 118.9(3)
C27A C37A C38A 118.5(3)
C48A C38A C28A 116.7(3)
C48A C38A C37A 118.2(3)
C28A C38A C37A 118.1(3)
C29A C39A C49A 116.3(3)
C29A C39A C40A 118.5(2)
C49A C39A C40A 118.4(3)
C30A C40A C50A 115.8(3)
C30A C40A C39A 118.7(3)
C50A C40A C39A 118.6(2)
C31A C41A C50A 120.9(3)
C31A C41A C51A 121.5(3)
C50A C41A C51A 108.5(2)
C32A C42A C43A 120.7(3)
C32A C42A C52A 121.9(3)
C43A C42A C52A 107.8(3)
C33A C43A C42A 121.6(3)
C33A C43A C53A 121.5(3)
C42A C43A C53A 108.6(3)
C34A C44A C45A 121.2(3)
C34A C44A C54A 121.0(3)
C45A C44A C54A 108.3(3)
C35A C45A C44A 121.5(3)
C35A C45A C55A 121.3(3)
C44A C45A C55A 108.1(3)
C36A C46A C47A 121.4(3)
C36A C46A C56A 121.4(3)
C47A C46A C56A 108.0(2)
C37A C47A C46A 121.4(3)
C37A C47A C57A 121.6(3)
C46A C47A C57A 108.0(3)
C38A C48A C49A 121.3(3)
C38A C48A C58A 121.9(3)
C49A C48A C58A 107.7(2)
C39A C49A C48A 121.1(3)
C39A C49A C59A 121.7(3)
C48A C49A C59A 108.0(2)
C40A C50A C41A 121.7(2)
C40A C50A C60A 121.5(3)
C41A C50A C60A 107.7(3)
C52A C51A C41A 120.1(3)
C52A C51A C61A 119.7(3)
C41A C51A C61A 108.3(3)
C51A C52A C62A 120.6(3)
C51A C52A C42A 119.6(3)
C62A C52A C42A 108.3(3)
C54A C53A C43A 119.9(3)
C54A C53A C62A 120.0(3)
C43A C53A C62A 108.0(3)
C53A C54A C63A 120.2(3)
C53A C54A C44A 120.0(3)
C63A C54A C44A 108.2(3)
C56A C55A C63A 119.7(3)
C56A C55A C45A 119.8(3)
C63A C55A C45A 108.3(2)
C55A C56A C46A 119.8(3)
C55A C56A C64A 120.1(3)
C46A C56A C64A 108.6(3)
C58A C57A C64A 120.3(3)
C58A C57A C47A 119.4(3)
C64A C57A C47A 108.5(3)
C57A C58A C65A 120.0(3)
C57A C58A C48A 119.6(3)
C65A C58A C48A 108.8(2)
C60A C59A C65A 120.2(3)
C60A C59A C49A 119.8(3)
C65A C59A C49A 108.6(3)
C59A C60A C61A 119.9(3)
C59A C60A C50A 119.7(3)
C61A C60A C50A 108.9(3)
C66A C61A C60A 120.3(3)
C66A C61A C51A 120.1(3)
C60A C61A C51A 106.6(2)
C67A C62A C52A 119.9(3)
C67A C62A C53A 120.1(3)
C52A C62A C53A 107.3(3)
C68A C63A C55A 120.4(3)
C68A C63A C54A 120.1(3)
C55A C63A C54A 107.1(2)
C69A C64A C57A 120.1(3)
C69A C64A C56A 120.3(3)
C57A C64A C56A 106.9(2)
C70A C65A C58A 120.0(3)
C70A C65A C59A 120.1(3)
C58A C65A C59A 107.0(2)
C61A C66A C67A 119.9(3)
C61A C66A C70A 119.7(3)
C67A C66A C70A 108.0(2)
C62A C67A C66A 119.8(3)
C62A C67A C68A 119.8(3)
C66A C67A C68A 108.1(3)
C63A C68A C69A 119.7(3)
C63A C68A C67A 119.8(3)
C69A C68A C67A 108.0(2)
C64A C69A C68A 119.8(3)
C64A C69A C70A 119.8(3)
C68A C69A C70A 107.9(2)
C65A C70A C66A 119.8(3)
C65A C70A C69A 119.9(3)
C66A C70A C69A 108.1(2)
C6B C1B C2B 119.8(3)
C6B C1B C5B 120.0(3)
C2B C1B C5B 107.8(3)
C7B C2B C3B 120.0(3)
C7B C2B C1B 119.6(3)
C3B C2B C1B 108.3(2)
C8B C3B C2B 119.9(3)
C8B C3B C4B 120.0(3)
C2B C3B C4B 107.8(3)
C9B C4B C5B 119.8(3)
C9B C4B C3B 119.4(3)
C5B C4B C3B 108.3(3)
C10B C5B C4B 120.1(3)
C10B C5B C1B 119.5(3)
C4B C5B C1B 107.8(3)
C1B C6B C20B 120.0(3)
C1B C6B C11B 120.2(3)
C20B C6B C11B 107.2(3)
C2B C7B C12B 120.0(3)
C2B C7B C13B 119.9(3)
C12B C7B C13B 107.2(3)
C3B C8B C15B 120.2(3)
C3B C8B C14B 120.0(3)
C15B C8B C14B 107.2(2)
C4B C9B C17B 120.1(3)
C4B C9B C16B 120.0(3)
C17B C9B C16B 106.9(2)
C5B C10B C19B 120.3(3)
C5B C10B C18B 120.0(3)
C19B C10B C18B 107.0(2)
C12B C11B C6B 119.8(3)
C12B C11B C21B 120.5(3)
C6B C11B C21B 108.3(3)
C11B C12B C7B 120.5(3)
C11B C12B C22B 119.1(3)
C7B C12B C22B 108.6(3)
C14B C13B C7B 120.2(3)
C14B C13B C23B 119.4(3)
C7B C13B C23B 108.5(3)
C13B C14B C24B 120.6(3)
C13B C14B C8B 119.9(3)
C24B C14B C8B 108.0(3)
C16B C15B C8B 119.9(3)
C16B C15B C25B 120.2(3)
C8B C15B C25B 108.3(3)
C15B C16B C26B 119.9(3)
C15B C16B C9B 120.5(3)
C26B C16B C9B 108.3(3)
C18B C17B C27B 119.8(3)
C18B C17B C9B 120.1(3)
C27B C17B C9B 108.3(3)
C17B C18B C28B 119.8(3)
C17B C18B C10B 119.8(3)
C28B C18B C10B 108.2(2)
C20B C19B C29B 119.7(3)
C20B C19B C10B 119.9(3)
C29B C19B C10B 108.6(3)
C19B C20B C6B 120.2(3)
C19B C20B C30B 119.8(3)
C6B C20B C30B 108.5(3)
C31B C21B C30B 120.9(3)
C31B C21B C11B 121.3(3)
C30B C21B C11B 108.2(3)
C32B C22B C23B 121.2(3)
C32B C22B C12B 121.6(3)
C23B C22B C12B 108.0(3)
C33B C23B C22B 121.1(3)
C33B C23B C13B 121.3(3)
C22B C23B C13B 107.7(3)
C34B C24B C25B 121.0(2)
C34B C24B C14B 121.2(3)
C25B C24B C14B 108.1(2)
C35B C25B C24B 121.3(3)
C35B C25B C15B 121.1(3)
C24B C25B C15B 108.3(2)
C36B C26B C27B 121.2(3)
C36B C26B C16B 121.6(3)
C27B C26B C16B 108.0(2)
C37B C27B C26B 121.2(3)
C37B C27B C17B 121.6(3)
C26B C27B C17B 108.4(3)
C38B C28B C29B 121.0(3)
C38B C28B C18B 121.5(3)
C29B C28B C18B 108.4(2)
C39B C29B C28B 121.4(3)
C39B C29B C19B 121.7(3)
C28B C29B C19B 107.7(3)
C40B C30B C21B 121.5(3)
C40B C30B C20B 121.5(3)
C21B C30B C20B 107.9(3)
C21B C31B C41B 116.6(3)
C21B C31B C32B 118.5(3)
C41B C31B C32B 118.5(3)
C42B C32B C22B 116.0(3)
C42B C32B C31B 118.9(3)
C22B C32B C31B 118.7(3)
C43B C33B C23B 116.1(3)
C43B C33B C34B 118.3(2)
C23B C33B C34B 118.8(3)
C44B C34B C24B 116.4(3)
C44B C34B C33B 118.5(3)
C24B C34B C33B 118.4(3)
C25B C35B C45B 116.3(3)
C25B C35B C36B 118.5(3)
C45B C35B C36B 118.2(3)
C46B C36B C26B 116.6(3)
C46B C36B C35B 118.7(2)
C26B C36B C35B 118.4(3)
C27B C37B C47B 116.3(3)
C27B C37B C38B 118.5(3)
C47B C37B C38B 118.3(3)
C48B C38B C28B 116.3(3)
C48B C38B C37B 118.6(3)
C28B C38B C37B 118.4(3)
C49B C39B C29B 116.1(3)
C49B C39B C40B 118.6(3)
C29B C39B C40B 118.4(3)
C30B C40B C50B 116.2(3)
C30B C40B C39B 118.7(3)
C50B C40B C39B 118.4(3)
C31B C41B C50B 120.9(3)
C31B C41B C51B 121.5(3)
C50B C41B C51B 108.1(3)
C32B C42B C43B 121.4(3)
C32B C42B C52B 121.1(3)
C43B C42B C52B 108.4(3)
C33B C43B C42B 121.6(3)
C33B C43B C53B 121.8(3)
C42B C43B C53B 107.8(3)
C34B C44B C45B 121.4(2)
C34B C44B C54B 121.6(3)
C45B C44B C54B 107.7(2)
C35B C45B C44B 121.1(3)
C35B C45B C55B 121.3(3)
C44B C45B C55B 108.4(2)
C36B C46B C47B 121.2(3)
C36B C46B C56B 121.6(3)
C47B C46B C56B 107.9(3)
C37B C47B C46B 121.1(3)
C37B C47B C57B 121.3(3)
C46B C47B C57B 108.2(3)
C38B C48B C49B 121.4(3)
C38B C48B C58B 121.4(3)
C49B C48B C58B 107.9(3)
C39B C49B C48B 121.4(3)
C39B C49B C59B 121.7(3)
C48B C49B C59B 108.2(3)
C40B C50B C41B 121.2(3)
C40B C50B C60B 121.5(3)
C41B C50B C60B 107.7(3)
C52B C51B C61B 120.0(3)
C52B C51B C41B 119.6(3)
C61B C51B C41B 108.5(3)
C51B C52B C62B 119.9(3)
C51B C52B C42B 120.0(3)
C62B C52B C42B 108.3(3)
C54B C53B C43B 120.0(3)
C54B C53B C62B 120.0(3)
C43B C53B C62B 109.0(3)
C53B C54B C63B 119.9(3)
C53B C54B C44B 119.4(3)
C63B C54B C44B 108.6(2)
C56B C55B C63B 120.1(3)
C56B C55B C45B 120.0(3)
C63B C55B C45B 108.5(2)
C55B C56B C46B 119.9(3)
C55B C56B C64B 119.9(3)
C46B C56B C64B 108.8(3)
C58B C57B C47B 120.3(3)
C58B C57B C64B 119.8(3)
C47B C57B C64B 108.3(3)
C57B C58B C65B 120.4(3)
C57B C58B C48B 119.7(3)
C65B C58B C48B 108.4(3)
C60B C59B C65B 120.0(3)
C60B C59B C49B 119.8(3)
C65B C59B C49B 108.4(3)
C59B C60B C61B 120.3(3)
C59B C60B C50B 119.8(3)
C61B C60B C50B 108.8(3)
C66B C61B C51B 120.2(3)
C66B C61B C60B 119.9(3)
C51B C61B C60B 106.8(3)
C67B C62B C52B 120.8(3)
C67B C62B C53B 120.0(3)
C52B C62B C53B 106.5(2)
C68B C63B C55B 120.4(3)
C68B C63B C54B 120.1(3)
C55B C63B C54B 106.9(2)
C69B C64B C56B 120.4(3)
C69B C64B C57B 120.0(3)
C56B C64B C57B 106.7(3)
C70B C65B C58B 120.1(3)
C70B C65B C59B 120.2(3)
C58B C65B C59B 107.1(3)
C61B C66B C67B 120.1(3)
C61B C66B C70B 119.9(3)
C67B C66B C70B 107.5(3)
C62B C67B C68B 119.7(3)
C62B C67B C66B 119.0(3)
C68B C67B C66B 108.5(3)
C63B C68B C67B 120.1(3)
C63B C68B C69B 119.5(3)
C67B C68B C69B 107.8(3)
C64B C69B C70B 119.9(3)
C64B C69B C68B 119.7(3)
C70B C69B C68B 108.0(3)
C65B C70B C69B 119.8(3)
C65B C70B C66B 119.6(3)
C69B C70B C66B 108.1(3)
C6C C1C C2C 120.4(3)
C6C C1C C5C 119.3(3)
C2C C1C C5C 108.1(3)
C7C C2C C1C 119.7(3)
C7C C2C C3C 119.5(3)
C1C C2C C3C 108.5(3)
C8C C3C C2C 119.8(3)
C8C C3C C4C 120.5(3)
C2C C3C C4C 107.4(3)
C9C C4C C5C 119.4(3)
C9C C4C C3C 119.3(3)
C5C C4C C3C 108.4(3)
C10C C5C C4C 119.8(3)
C10C C5C C1C 120.3(3)
C4C C5C C1C 107.6(3)
C1C C6C C20C 120.2(3)
C1C C6C C11C 119.8(3)
C20C C6C C11C 107.3(3)
C2C C7C C13C 120.5(3)
C2C C7C C12C 120.2(3)
C13C C7C C12C 106.9(3)
C3C C8C C14C 120.9(3)
C3C C8C C15C 120.2(3)
C14C C8C C15C 106.6(3)
C4C C9C C17C 120.3(3)
C4C C9C C16C 120.1(3)
C17C C9C C16C 106.8(3)
C5C C10C C19C 119.8(3)
C5C C10C C18C 120.5(3)
C19C C10C C18C 106.7(3)
C12C C11C C21C 120.0(3)
C12C C11C C6C 119.9(3)
C21C C11C C6C 108.7(3)
C11C C12C C22C 119.7(3)
C11C C12C C7C 120.0(3)
C22C C12C C7C 108.4(3)
C14C C13C C23C 119.8(3)
C14C C13C C7C 119.6(3)
C23C C13C C7C 108.5(3)
C13C C14C C8C 119.7(3)
C13C C14C C24C 119.8(3)
C8C C14C C24C 109.1(3)
C16C C15C C25C 120.0(3)
C16C C15C C8C 119.8(3)
C25C C15C C8C 108.6(3)
C15C C16C C26C 119.1(3)
C15C C16C C9C 120.1(3)
C26C C16C C9C 108.9(3)
C18C C17C C9C 120.4(3)
C18C C17C C27C 119.3(3)
C9C C17C C27C 108.6(3)
C17C C18C C28C 119.8(3)
C17C C18C C10C 119.7(3)
C28C C18C C10C 108.4(3)
C20C C19C C29C 120.1(3)
C20C C19C C10C 119.9(3)
C29C C19C C10C 109.0(3)
C19C C20C C6C 120.6(3)
C19C C20C C30C 119.7(3)
C6C C20C C30C 108.1(3)
C31C C21C C11C 121.9(3)
C31C C21C C30C 120.8(3)
C11C C21C C30C 107.8(3)
C32C C22C C23C 120.7(3)
C32C C22C C12C 121.5(3)
C23C C22C C12C 108.2(3)
C33C C23C C22C 121.6(3)
C33C C23C C13C 121.2(3)
C22C C23C C13C 107.9(3)
C34C C24C C25C 121.1(3)
C34C C24C C14C 121.6(3)
C25C C24C C14C 107.6(3)
C35C C25C C15C 122.0(3)
C35C C25C C24C 121.0(3)
C15C C25C C24C 108.0(3)
C36C C26C C27C 121.4(3)
C36C C26C C16C 122.2(3)
C27C C26C C16C 107.5(3)
C37C C27C C26C 120.8(3)
C37C C27C C17C 122.1(3)
C26C C27C C17C 108.2(3)
C38C C28C C29C 121.1(3)
C38C C28C C18C 121.9(3)
C29C C28C C18C 108.0(3)
C39C C29C C28C 121.5(3)
C39C C29C C19C 121.4(3)
C28C C29C C19C 107.9(3)
C40C C30C C21C 121.4(3)
C40C C30C C20C 121.6(3)
C21C C30C C20C 108.1(3)
C41C C31C C21C 116.6(3)
C41C C31C C32C 118.3(3)
C21C C31C C32C 118.3(3)
C42C C32C C22C 116.5(3)
C42C C32C C31C 119.0(3)
C22C C32C C31C 118.3(3)
C43C C33C C23C 115.9(3)
C43C C33C C34C 118.7(3)
C23C C33C C34C 118.5(3)
C24C C34C C44C 116.5(3)
C24C C34C C33C 118.8(3)
C44C C34C C33C 118.2(3)
C25C C35C C45C 116.9(3)
C25C C35C C36C 118.2(3)
C45C C35C C36C 118.0(3)
C26C C36C C46C 116.3(3)
C26C C36C C35C 118.2(3)
C46C C36C C35C 118.9(3)
C27C C37C C47C 116.7(3)
C27C C37C C38C 118.1(3)
C47C C37C C38C 118.5(3)
C48C C38C C28C 116.7(3)
C48C C38C C37C 118.4(3)
C28C C38C C37C 118.3(3)
C29C C39C C49C 116.1(3)
C29C C39C C40C 118.7(3)
C49C C39C C40C 118.5(3)
C30C C40C C50C 116.6(3)
C30C C40C C39C 118.2(3)
C50C C40C C39C 118.4(3)
C31C C41C C50C 120.8(3)
C31C C41C C51C 121.5(3)
C50C C41C C51C 108.1(3)
C32C C42C C43C 121.2(3)
C32C C42C C52C 121.4(3)
C43C C42C C52C 107.7(3)
C33C C43C C42C 121.6(3)
C33C C43C C53C 121.2(3)
C42C C43C C53C 108.5(3)
C34C C44C C45C 121.2(3)
C34C C44C C54C 121.8(3)
C45C C44C C54C 107.7(3)
C35C C45C C44C 120.9(3)
C35C C45C C55C 121.9(3)
C44C C45C C55C 108.2(3)
C36C C46C C47C 121.5(3)
C36C C46C C56C 121.4(3)
C47C C46C C56C 107.9(3)
C37C C47C C46C 120.9(3)
C37C C47C C57C 121.7(3)
C46C C47C C57C 108.0(3)
C38C C48C C49C 121.7(3)
C38C C48C C58C 122.1(3)
C49C C48C C58C 106.9(3)
C39C C49C C48C 120.4(3)
C39C C49C C59C 121.7(3)
C48C C49C C59C 108.7(3)
C40C C50C C41C 121.4(3)
C40C C50C C60C 121.8(3)
C41C C50C C60C 107.2(3)
C52C C51C C41C 119.7(3)
C52C C51C C61C 119.3(3)
C41C C51C C61C 109.4(3)
C51C C52C C42C 119.7(3)
C51C C52C C62C 120.2(3)
C42C C52C C62C 108.5(3)
C54C C53C C43C 120.3(3)
C54C C53C C62C 119.6(3)
C43C C53C C62C 108.2(3)
C53C C54C C44C 119.4(3)
C53C C54C C63C 120.3(4)
C44C C54C C63C 108.8(3)
C56C C55C C45C 120.0(3)
C56C C55C C63C 119.9(3)
C45C C55C C63C 108.4(3)
C55C C56C C64C 120.7(3)
C55C C56C C46C 119.5(3)
C64C C56C C46C 108.4(3)
C58C C57C C64C 119.8(3)
C58C C57C C47C 119.9(3)
C64C C57C C47C 108.4(3)
C57C C58C C65C 120.4(4)
C57C C58C C48C 119.2(3)
C65C C58C C48C 108.6(3)
C60C C59C C49C 120.0(3)
C60C C59C C65C 119.6(4)
C49C C59C C65C 108.6(3)
C59C C60C C61C 120.0(4)
C59C C60C C50C 119.4(3)
C61C C60C C50C 108.9(3)
C66C C61C C51C 121.1(4)
C66C C61C C60C 120.3(3)
C51C C61C C60C 106.4(3)
C67C C62C C53C 120.4(3)
C67C C62C C52C 119.9(4)
C53C C62C C52C 107.1(3)
C68C C63C C54C 120.4(3)
C68C C63C C55C 119.9(3)
C54C C63C C55C 106.9(3)
C69C C64C C56C 119.5(3)
C69C C64C C57C 120.2(3)
C56C C64C C57C 107.2(3)
C70C C65C C59C 120.8(3)
C70C C65C C58C 120.0(3)
C59C C65C C58C 107.2(3)
C61C C66C C70C 120.3(4)
C61C C66C C67C 118.6(3)
C70C C66C C67C 108.5(3)
C62C C67C C66C 120.9(3)
C62C C67C C68C 120.2(4)
C66C C67C C68C 106.9(3)
C63C C68C C69C 120.6(3)
C63C C68C C67C 119.1(3)
C69C C68C C67C 107.9(4)
C64C C69C C70C 119.8(4)
C64C C69C C68C 119.3(3)
C70C C69C C68C 108.5(3)
C65C C70C C69C 119.7(3)
C65C C70C C66C 119.1(3)
C69C C70C C66C 108.2(4)

loop_
_geom_bond_atom_site_label_1
_geom_bond_atom_site_label_2
_geom_bond_distance
Cl1 C1 1.713(3)
Cl2 C2 1.706(3)
Cl3 C4 1.708(3)
Cl4 C5 1.708(3)
Cl5 C7 1.708(3)
Cl6 C8 1.709(3)
N1 C6 1.490(3)
N1 C3 1.490(3)
N1 C9 1.493(3)
C1 C2 1.324(4)
C1 C9 1.506(4)
C2 C3 1.516(4)
C3 C4 1.510(4)
C3 H3A 1.0000
C4 C5 1.322(4)
C5 C6 1.502(4)
C6 C7 1.505(3)
C6 H6A 1.0000
C7 C8 1.323(4)
C8 C9 1.507(4)
C9 H9A 1.0000
Cl7 C11 1.743(3)
C11 C16 1.381(4)
C11 C12 1.387(4)
C12 C13 1.394(4)
C12 H12A 0.9500
C13 C14 1.385(4)
C13 H13A 0.9500
C14 C15 1.395(4)
C14 H14A 0.9500
C15 C16 1.386(4)
C15 H15A 0.9500
C16 H16A 0.9500
Cl8 C17 1.739(3)
C17 C22 1.377(4)
C17 C18 1.388(4)
C18 C19 1.387(4)
C18 H18A 0.9500
C19 C20 1.382(4)
C19 H19A 0.9500
C20 C21 1.394(4)
C20 H20A 0.9500
C21 C22 1.387(4)
C21 H21A 0.9500
C22 H22A 0.9500
Cl9 C23 1.747(3)
C23 C24 1.385(4)
C23 C28 1.385(4)
C24 C25 1.393(4)
C24 H24A 0.9500
C25 C26 1.389(4)
C25 H25A 0.9500
C26 C27 1.385(5)
C26 H26A 0.9500
C27 C28 1.388(4)
C27 H27A 0.9500
C28 H28A 0.9500
C1A C6A 1.388(4)
C1A C5A 1.454(4)
C1A C2A 1.454(4)
C2A C7A 1.395(4)
C2A C3A 1.455(4)
C3A C8A 1.395(4)
C3A C4A 1.441(4)
C4A C9A 1.386(4)
C4A C5A 1.460(4)
C5A C10A 1.388(4)
C6A C11A 1.442(4)
C6A C20A 1.452(4)
C7A C12A 1.441(4)
C7A C13A 1.443(4)
C8A C14A 1.450(4)
C8A C15A 1.450(4)
C9A C17A 1.442(4)
C9A C16A 1.450(4)
C10A C18A 1.445(4)
C10A C19A 1.449(4)
C11A C12A 1.385(4)
C11A C21A 1.445(4)
C12A C22A 1.451(4)
C13A C14A 1.375(4)
C13A C23A 1.452(4)
C14A C24A 1.450(4)
C15A C16A 1.368(4)
C15A C25A 1.453(4)
C16A C26A 1.453(4)
C17A C18A 1.387(4)
C17A C27A 1.445(4)
C18A C28A 1.441(4)
C19A C20A 1.377(4)
C19A C29A 1.448(4)
C20A C30A 1.453(4)
C21A C31A 1.412(4)
C21A C30A 1.430(4)
C22A C32A 1.411(4)
C22A C23A 1.431(4)
C23A C33A 1.416(4)
C24A C25A 1.419(4)
C24A C34A 1.422(4)
C25A C35A 1.420(4)
C26A C36A 1.423(4)
C26A C27A 1.431(4)
C27A C37A 1.422(4)
C28A C38A 1.416(4)
C28A C29A 1.430(4)
C29A C39A 1.416(4)
C30A C40A 1.418(4)
C31A C41A 1.422(4)
C31A C32A 1.466(4)
C32A C42A 1.422(4)
C33A C43A 1.420(4)
C33A C34A 1.466(4)
C34A C44A 1.417(4)
C35A C45A 1.418(4)
C35A C36A 1.459(4)
C36A C46A 1.419(4)
C37A C47A 1.411(4)
C37A C38A 1.467(4)
C38A C48A 1.408(4)
C39A C49A 1.418(4)
C39A C40A 1.464(4)
C40A C50A 1.422(4)
C41A C50A 1.424(4)
C41A C51A 1.444(4)
C42A C43A 1.426(4)
C42A C52A 1.449(4)
C43A C53A 1.443(4)
C44A C45A 1.425(4)
C44A C54A 1.449(4)
C45A C55A 1.450(4)
C46A C47A 1.428(4)
C46A C56A 1.443(4)
C47A C57A 1.447(4)
C48A C49A 1.435(4)
C48A C58A 1.449(4)
C49A C59A 1.447(4)
C50A C60A 1.447(4)
C51A C52A 1.378(5)
C51A C61A 1.451(4)
C52A C62A 1.445(4)
C53A C54A 1.381(4)
C53A C62A 1.446(4)
C54A C63A 1.449(4)
C55A C56A 1.383(4)
C55A C63A 1.447(4)
C56A C64A 1.446(4)
C57A C58A 1.386(4)
C57A C64A 1.443(4)
C58A C65A 1.442(4)
C59A C60A 1.383(4)
C59A C65A 1.446(4)
C60A C61A 1.444(4)
C61A C66A 1.393(4)
C62A C67A 1.395(4)
C63A C68A 1.392(4)
C64A C69A 1.386(4)
C65A C70A 1.391(4)
C66A C67A 1.445(4)
C66A C70A 1.447(4)
C67A C68A 1.450(4)
C68A C69A 1.446(4)
C69A C70A 1.451(4)
C1B C6B 1.388(4)
C1B C2B 1.454(4)
C1B C5B 1.457(4)
C2B C7B 1.393(4)
C2B C3B 1.444(4)
C3B C8B 1.389(4)
C3B C4B 1.455(4)
C4B C9B 1.390(4)
C4B C5B 1.447(4)
C5B C10B 1.391(4)
C6B C20B 1.447(4)
C6B C11B 1.447(4)
C7B C12B 1.440(4)
C7B C13B 1.448(4)
C8B C15B 1.443(4)
C8B C14B 1.456(4)
C9B C17B 1.449(4)
C9B C16B 1.450(4)
C10B C19B 1.448(4)
C10B C18B 1.450(4)
C11B C12B 1.381(4)
C11B C21B 1.448(4)
C12B C22B 1.451(4)
C13B C14B 1.380(4)
C13B C23B 1.452(4)
C14B C24B 1.446(4)
C15B C16B 1.376(4)
C15B C25B 1.445(4)
C16B C26B 1.444(4)
C17B C18B 1.386(4)
C17B C27B 1.440(4)
C18B C28B 1.445(4)
C19B C20B 1.384(4)
C19B C29B 1.447(4)
C20B C30B 1.448(4)
C21B C31B 1.415(4)
C21B C30B 1.432(4)
C22B C32B 1.419(4)
C22B C23B 1.433(4)
C23B C33B 1.419(4)
C24B C34B 1.419(4)
C24B C25B 1.429(4)
C25B C35B 1.419(4)
C26B C36B 1.415(4)
C26B C27B 1.428(4)
C27B C37B 1.417(4)
C28B C38B 1.418(4)
C28B C29B 1.433(4)
C29B C39B 1.417(4)
C30B C40B 1.412(4)
C31B C41B 1.415(4)
C31B C32B 1.465(4)
C32B C42B 1.417(4)
C33B C43B 1.415(4)
C33B C34B 1.471(4)
C34B C44B 1.416(4)
C35B C45B 1.422(4)
C35B C36B 1.473(4)
C36B C46B 1.413(4)
C37B C47B 1.420(4)
C37B C38B 1.472(4)
C38B C48B 1.413(4)
C39B C49B 1.414(4)
C39B C40B 1.470(4)
C40B C50B 1.418(4)
C41B C50B 1.431(4)
C41B C51B 1.453(4)
C42B C43B 1.423(4)
C42B C52B 1.449(4)
C43B C53B 1.440(4)
C44B C45B 1.426(4)
C44B C54B 1.451(4)
C45B C55B 1.446(4)
C46B C47B 1.431(4)
C46B C56B 1.441(4)
C47B C57B 1.441(4)
C48B C49B 1.428(4)
C48B C58B 1.450(4)
C49B C59B 1.446(4)
C50B C60B 1.451(4)
C51B C52B 1.384(4)
C51B C61B 1.446(4)
C52B C62B 1.446(4)
C53B C54B 1.385(4)
C53B C62B 1.450(4)
C54B C63B 1.446(4)
C55B C56B 1.385(4)
C55B C63B 1.445(4)
C56B C64B 1.442(4)
C57B C58B 1.377(5)
C57B C64B 1.456(4)
C58B C65B 1.446(4)
C59B C60B 1.381(5)
C59B C65B 1.446(4)
C60B C61B 1.449(4)
C61B C66B 1.394(4)
C62B C67B 1.395(4)
C63B C68B 1.392(4)
C64B C69B 1.393(4)
C65B C70B 1.395(4)
C66B C67B 1.450(4)
C66B C70B 1.452(4)
C67B C68B 1.442(4)
C68B C69B 1.453(4)
C69B C70B 1.445(4)
C1C C6C 1.383(5)
C1C C2C 1.445(5)
C1C C5C 1.455(5)
C2C C7C 1.382(5)
C2C C3C 1.450(5)
C3C C8C 1.378(6)
C3C C4C 1.455(5)
C4C C9C 1.400(5)
C4C C5C 1.450(5)
C5C C10C 1.388(5)
C6C C20C 1.444(5)
C6C C11C 1.453(5)
C7C C13C 1.450(5)
C7C C12C 1.452(5)
C8C C14C 1.437(5)
C8C C15C 1.459(5)
C9C C17C 1.442(5)
C9C C16C 1.453(5)
C10C C19C 1.447(5)
C10C C18C 1.451(5)
C11C C12C 1.380(5)
C11C C21C 1.436(4)
C12C C22C 1.446(5)
C13C C14C 1.388(5)
C13C C23C 1.449(5)
C14C C24C 1.446(5)
C15C C16C 1.385(5)
C15C C25C 1.439(5)
C16C C26C 1.448(4)
C17C C18C 1.379(5)
C17C C27C 1.451(4)
C18C C28C 1.450(5)
C19C C20C 1.377(5)
C19C C29C 1.443(5)
C20C C30C 1.452(5)
C21C C31C 1.420(5)
C21C C30C 1.443(4)
C22C C32C 1.424(4)
C22C C23C 1.434(4)
C23C C33C 1.423(5)
C24C C34C 1.409(5)
C24C C25C 1.440(4)
C25C C35C 1.410(5)
C26C C36C 1.407(5)
C26C C27C 1.437(5)
C27C C37C 1.410(5)
C28C C38C 1.407(5)
C28C C29C 1.434(4)
C29C C39C 1.410(5)
C30C C40C 1.408(5)
C31C C41C 1.417(4)
C31C C32C 1.467(4)
C32C C42C 1.409(5)
C33C C43C 1.413(5)
C33C C34C 1.470(4)
C34C C44C 1.418(5)
C35C C45C 1.414(5)
C35C C36C 1.477(4)
C36C C46C 1.411(4)
C37C C47C 1.412(5)
C37C C38C 1.480(4)
C38C C48C 1.403(5)
C39C C49C 1.431(5)
C39C C40C 1.476(4)
C40C C50C 1.413(5)
C41C C50C 1.439(5)
C41C C51C 1.442(5)
C42C C43C 1.436(5)
C42C C52C 1.443(5)
C43C C53C 1.440(5)
C44C C45C 1.434(4)
C44C C54C 1.442(5)
C45C C55C 1.443(5)
C46C C47C 1.432(4)
C46C C56C 1.454(5)
C47C C57C 1.451(5)
C48C C49C 1.435(5)
C48C C58C 1.461(5)
C49C C59C 1.440(5)
C50C C60C 1.464(5)
C51C C52C 1.391(5)
C51C C61C 1.449(5)
C52C C62C 1.449(5)
C53C C54C 1.385(5)
C53C C62C 1.448(5)
C54C C63C 1.444(5)
C55C C56C 1.384(5)
C55C C63C 1.446(5)
C56C C64C 1.446(5)
C57C C58C 1.384(5)
C57C C64C 1.449(5)
C58C C65C 1.444(5)
C59C C60C 1.394(5)
C59C C65C 1.441(5)
C60C C61C 1.450(6)
C61C C66C 1.387(5)
C62C C67C 1.372(5)
C63C C68C 1.385(6)
C64C C69C 1.404(5)
C65C C70C 1.407(6)
C66C C70C 1.446(5)
C66C C67C 1.461(6)
C67C C68C 1.467(5)
C68C C69C 1.452(6)
C69C C70C 1.440(5)

loop_
_geom_torsion_atom_site_label_1
_geom_torsion_atom_site_label_2
_geom_torsion_atom_site_label_3
_geom_torsion_atom_site_label_4
_geom_torsion
C9 C1 C2 C3 0.0(3)
Cl1 C1 C2 C3 -179.1(2)
C9 C1 C2 Cl2 178.2(2)
Cl1 C1 C2 Cl2 -0.8(4)
C6 N1 C3 C4 1.8(3)
C9 N1 C3 C4 120.2(2)
C6 N1 C3 C2 -119.3(2)
C9 N1 C3 C2 -1.0(3)
C1 C2 C3 N1 0.6(3)
Cl2 C2 C3 N1 -177.74(19)
C1 C2 C3 C4 -112.8(3)
Cl2 C2 C3 C4 68.9(3)
N1 C3 C4 C5 -1.2(3)
C2 C3 C4 C5 112.2(3)
N1 C3 C4 Cl3 176.74(18)
C2 C3 C4 Cl3 -69.8(3)
C3 C4 C5 C6 0.2(3)
Cl3 C4 C5 C6 -177.70(19)
C3 C4 C5 Cl4 177.73(19)
Cl3 C4 C5 Cl4 -0.1(4)
C3 N1 C6 C5 -1.7(3)
C9 N1 C6 C5 -120.4(2)
C3 N1 C6 C7 120.1(2)
C9 N1 C6 C7 1.5(3)
C4 C5 C6 N1 1.0(3)
Cl4 C5 C6 N1 -176.72(18)
C4 C5 C6 C7 -113.1(3)
Cl4 C5 C6 C7 69.2(3)
N1 C6 C7 C8 -0.3(3)
C5 C6 C7 C8 113.6(3)
N1 C6 C7 Cl5 175.32(18)
C5 C6 C7 Cl5 -70.8(3)
C6 C7 C8 C9 -1.0(3)
Cl5 C7 C8 C9 -176.3(2)
C6 C7 C8 Cl6 174.4(2)
Cl5 C7 C8 Cl6 -0.9(4)
C6 N1 C9 C1 119.4(2)
C3 N1 C9 C1 0.9(3)
C6 N1 C9 C8 -2.0(3)
C3 N1 C9 C8 -120.4(2)
C2 C1 C9 N1 -0.6(3)
Cl1 C1 C9 N1 178.57(19)
C2 C1 C9 C8 112.7(3)
Cl1 C1 C9 C8 -68.2(3)
C7 C8 C9 N1 1.8(3)
Cl6 C8 C9 N1 -173.82(19)
C7 C8 C9 C1 -111.2(3)
Cl6 C8 C9 C1 73.1(3)
C16 C11 C12 C13 0.8(4)
Cl7 C11 C12 C13 -178.8(2)
C11 C12 C13 C14 0.3(4)
C12 C13 C14 C15 -1.0(4)
C13 C14 C15 C16 0.5(4)
C12 C11 C16 C15 -1.3(4)
Cl7 C11 C16 C15 178.4(2)
C14 C15 C16 C11 0.6(4)
C22 C17 C18 C19 -0.6(4)
Cl8 C17 C18 C19 179.4(2)
C17 C18 C19 C20 0.0(5)
C18 C19 C20 C21 0.5(5)
C19 C20 C21 C22 -0.4(5)
C18 C17 C22 C21 0.7(4)
Cl8 C17 C22 C21 -179.3(2)
C20 C21 C22 C17 -0.2(4)
C28 C23 C24 C25 0.4(4)
Cl9 C23 C24 C25 -178.5(2)
C23 C24 C25 C26 0.7(4)
C24 C25 C26 C27 -1.5(4)
C25 C26 C27 C28 1.2(4)
C24 C23 C28 C27 -0.8(4)
Cl9 C23 C28 C27 178.2(2)
C26 C27 C28 C23 0.0(4)
C6A C1A C2A C7A 0.0(4)
C5A C1A C2A C7A 141.6(3)
C6A C1A C2A C3A -141.5(3)
C5A C1A C2A C3A 0.1(3)
C7A C2A C3A C8A 0.6(4)
C1A C2A C3A C8A 142.2(3)
C7A C2A C3A C4A -141.5(2)
C1A C2A C3A C4A 0.1(3)
C8A C3A C4A C9A -0.3(4)
C2A C3A C4A C9A 141.8(3)
C8A C3A C4A C5A -142.3(3)
C2A C3A C4A C5A -0.2(3)
C6A C1A C5A C10A -0.6(4)
C2A C1A C5A C10A -142.1(3)
C6A C1A C5A C4A 141.3(3)
C2A C1A C5A C4A -0.2(3)
C9A C4A C5A C10A -0.1(4)
C3A C4A C5A C10A 142.2(3)
C9A C4A C5A C1A -142.1(3)
C3A C4A C5A C1A 0.2(3)
C5A C1A C6A C11A -137.1(3)
C2A C1A C6A C11A 0.1(4)
C5A C1A C6A C20A 0.4(4)
C2A C1A C6A C20A 137.6(3)
C1A C2A C7A C12A -0.1(4)
C3A C2A C7A C12A 136.9(3)
C1A C2A C7A C13A -137.0(3)
C3A C2A C7A C13A 0.0(4)
C4A C3A C8A C14A 136.9(3)
C2A C3A C8A C14A -1.0(4)
C4A C3A C8A C15A 0.6(4)
C2A C3A C8A C15A -137.3(3)
C3A C4A C9A C17A -137.1(3)
C5A C4A C9A C17A 0.7(4)
C3A C4A C9A C16A 0.1(4)
C5A C4A C9A C16A 137.8(3)
C1A C5A C10A C18A 136.7(3)
C4A C5A C10A C18A -0.6(4)
C1A C5A C10A C19A 0.7(4)
C4A C5A C10A C19A -136.6(3)
C1A C6A C11A C12A -0.1(4)
C20A C6A C11A C12A -142.4(2)
C1A C6A C11A C21A 142.7(3)
C20A C6A C11A C21A 0.4(3)
C6A C11A C12A C7A 0.0(4)
C21A C11A C12A C7A -138.6(3)
C6A C11A C12A C22A 139.0(3)
C21A C11A C12A C22A 0.3(4)
C2A C7A C12A C11A 0.1(4)
C13A C7A C12A C11A 141.7(3)
C2A C7A C12A C22A -142.9(3)
C13A C7A C12A C22A -1.3(3)
C2A C7A C13A C14A -0.2(4)
C12A C7A C13A C14A -141.8(3)
C2A C7A C13A C23A 143.0(2)
C12A C7A C13A C23A 1.4(3)
C7A C13A C14A C8A -0.2(4)
C23A C13A C14A C8A -139.3(3)
C7A C13A C14A C24A 138.6(3)
C23A C13A C14A C24A -0.4(4)
C3A C8A C14A C13A 0.8(4)
C15A C8A C14A C13A 141.9(3)
C3A C8A C14A C24A -142.6(3)
C15A C8A C14A C24A -1.4(3)
C3A C8A C15A C16A -0.7(4)
C14A C8A C15A C16A -141.9(3)
C3A C8A C15A C25A 142.5(3)
C14A C8A C15A C25A 1.4(3)
C8A C15A C16A C9A 0.4(4)
C25A C15A C16A C9A -138.5(3)
C8A C15A C16A C26A 139.2(3)
C25A C15A C16A C26A 0.4(4)
C4A C9A C16A C15A -0.1(4)
C17A C9A C16A C15A 142.1(3)
C4A C9A C16A C26A -143.3(3)
C17A C9A C16A C26A -1.0(3)
C4A C9A C17A C18A -0.5(4)
C16A C9A C17A C18A -142.5(3)
C4A C9A C17A C27A 142.8(3)
C16A C9A C17A C27A 0.8(3)
C9A C17A C18A C28A 138.6(3)
C27A C17A C18A C28A -0.7(4)
C9A C17A C18A C10A -0.3(4)
C27A C17A C18A C10A -139.6(3)
C5A C10A C18A C17A 0.8(4)
C19A C10A C18A C17A 141.8(3)
C5A C10A C18A C28A -142.0(3)
C19A C10A C18A C28A -1.0(3)
C5A C10A C19A C20A -0.7(4)
C18A C10A C19A C20A -141.8(3)
C5A C10A C19A C29A 142.3(3)
C18A C10A C19A C29A 1.2(3)
C29A C19A C20A C6A -138.4(3)
C10A C19A C20A C6A 0.5(4)
C29A C19A C20A C30A 0.2(4)
C10A C19A C20A C30A 139.2(3)
C1A C6A C20A C19A -0.4(4)
C11A C6A C20A C19A 142.2(3)
C1A C6A C20A C30A -143.3(3)
C11A C6A C20A C30A -0.8(3)
C12A C11A C21A C31A -4.3(4)
C6A C11A C21A C31A -147.1(3)
C12A C11A C21A C30A 142.8(3)
C6A C11A C21A C30A 0.1(3)
C11A C12A C22A C32A 4.2(4)
C7A C12A C22A C32A 147.6(3)
C11A C12A C22A C23A -142.6(3)
C7A C12A C22A C23A 0.8(3)
C32A C22A C23A C33A -0.1(4)
C12A C22A C23A C33A 146.7(2)
C32A C22A C23A C13A -146.8(3)
C12A C22A C23A C13A 0.0(3)
C14A C13A C23A C33A -3.8(4)
C7A C13A C23A C33A -147.5(3)
C14A C13A C23A C22A 142.8(3)
C7A C13A C23A C22A -0.9(3)
C13A C14A C24A C25A -142.2(3)
C8A C14A C24A C25A 1.0(3)
C13A C14A C24A C34A 4.7(4)
C8A C14A C24A C34A 147.9(3)
C34A C24A C25A C35A 0.3(4)
C14A C24A C25A C35A 147.3(3)
C34A C24A C25A C15A -147.1(3)
C14A C24A C25A C15A -0.1(3)
C16A C15A C25A C24A 142.6(3)
C8A C15A C25A C24A -0.8(3)
C16A C15A C25A C35A -5.1(4)
C8A C15A C25A C35A -148.4(3)
C15A C16A C26A C36A 4.3(4)
C9A C16A C26A C36A 147.4(3)
C15A C16A C26A C27A -142.2(3)
C9A C16A C26A C27A 0.9(3)
C36A C26A C27A C37A 0.2(4)
C16A C26A C27A C37A 146.7(3)
C36A C26A C27A C17A -146.9(3)
C16A C26A C27A C17A -0.4(3)
C18A C17A C27A C37A -3.7(4)
C9A C17A C27A C37A -147.1(3)
C18A C17A C27A C26A 143.2(3)
C9A C17A C27A C26A -0.2(3)
C17A C18A C28A C38A 5.4(4)
C10A C18A C28A C38A 148.4(3)
C17A C18A C28A C29A -142.6(3)
C10A C18A C28A C29A 0.4(3)
C38A C28A C29A C39A -0.5(4)
C18A C28A C29A C39A 147.9(3)
C38A C28A C29A C19A -148.1(3)
C18A C28A C29A C19A 0.3(3)
C20A C19A C29A C39A -5.2(4)
C10A C19A C29A C39A -148.4(3)
C20A C19A C29A C28A 142.3(3)
C10A C19A C29A C28A -0.9(3)
C31A C21A C30A C40A 0.2(4)
C11A C21A C30A C40A -147.2(3)
C31A C21A C30A C20A 146.8(3)
C11A C21A C30A C20A -0.6(3)
C19A C20A C30A C40A 4.7(4)
C6A C20A C30A C40A 147.6(2)
C19A C20A C30A C21A -142.2(3)
C6A C20A C30A C21A 0.8(3)
C30A C21A C31A C41A 12.8(4)
C11A C21A C31A C41A 155.9(3)
C30A C21A C31A C32A -139.2(3)
C11A C21A C31A C32A 3.8(4)
C23A C22A C32A C42A -12.9(4)
C12A C22A C32A C42A -155.3(3)
C23A C22A C32A C31A 137.7(3)
C12A C22A C32A C31A -4.6(4)
C21A C31A C32A C22A 0.6(4)
C41A C31A C32A C22A -150.8(3)
C21A C31A C32A C42A 150.9(3)
C41A C31A C32A C42A -0.6(4)
C22A C23A C33A C43A 12.6(4)
C13A C23A C33A C43A 154.9(2)
C22A C23A C33A C34A -138.5(3)
C13A C23A C33A C34A 3.8(4)
C25A C24A C34A C44A -13.2(4)
C14A C24A C34A C44A -156.0(3)
C25A C24A C34A C33A 138.2(3)
C14A C24A C34A C33A -4.6(4)
C23A C33A C34A C44A 151.0(3)
C43A C33A C34A C44A 0.4(4)
C23A C33A C34A C24A 0.4(4)
C43A C33A C34A C24A -150.1(3)
C24A C25A C35A C45A 12.5(4)
C15A C25A C35A C45A 155.8(3)
C24A C25A C35A C36A -138.3(3)
C15A C25A C35A C36A 5.0(4)
C27A C26A C36A C46A -12.9(4)
C16A C26A C36A C46A -155.0(3)
C27A C26A C36A C35A 137.9(3)
C16A C26A C36A C35A -4.2(4)
C45A C35A C36A C46A -0.5(4)
C25A C35A C36A C46A 149.5(3)
C45A C35A C36A C26A -150.4(3)
C25A C35A C36A C26A -0.4(4)
C26A C27A C37A C47A 12.6(4)
C17A C27A C37A C47A 155.2(3)
C26A C27A C37A C38A -139.1(3)
C17A C27A C37A C38A 3.6(4)
C29A C28A C38A C48A -11.7(4)
C18A C28A C38A C48A -155.7(3)
C29A C28A C38A C37A 138.6(3)
C18A C28A C38A C37A -5.4(4)
C47A C37A C38A C48A -0.2(4)
C27A C37A C38A C48A 150.7(2)
C47A C37A C38A C28A -150.0(3)
C27A C37A C38A C28A 0.9(4)
C28A C29A C39A C49A 12.3(4)
C19A C29A C39A C49A 155.5(3)
C28A C29A C39A C40A -138.1(3)
C19A C29A C39A C40A 5.1(4)
C21A C30A C40A C50A -12.8(4)
C20A C30A C40A C50A -155.1(2)
C21A C30A C40A C39A 137.7(3)
C20A C30A C40A C39A -4.6(4)
C29A C39A C40A C30A -0.2(4)
C49A C39A C40A C30A -150.0(3)
C29A C39A C40A C50A 149.5(3)
C49A C39A C40A C50A -0.3(4)
C21A C31A C41A C50A -13.0(4)
C32A C31A C41A C50A 139.0(3)
C21A C31A C41A C51A -156.1(2)
C32A C31A C41A C51A -4.0(4)
C22A C32A C42A C43A 13.4(4)
C31A C32A C42A C43A -137.4(3)
C22A C32A C42A C52A 155.5(3)
C31A C32A C42A C52A 4.7(4)
C23A C33A C43A C42A -12.0(4)
C34A C33A C43A C42A 139.4(3)
C23A C33A C43A C53A -156.8(3)
C34A C33A C43A C53A -5.4(4)
C32A C42A C43A C33A -1.0(4)
C52A C42A C43A C33A -147.7(2)
C32A C42A C43A C53A 147.8(2)
C52A C42A C43A C53A 1.0(3)
C24A C34A C44A C45A 13.1(4)
C33A C34A C44A C45A -138.0(3)
C24A C34A C44A C54A 155.4(3)
C33A C34A C44A C54A 4.3(4)
C25A C35A C45A C44A -12.5(4)
C36A C35A C45A C44A 138.4(3)
C25A C35A C45A C55A -155.4(3)
C36A C35A C45A C55A -4.5(4)
C34A C44A C45A C35A -0.3(4)
C54A C44A C45A C35A -146.7(3)
C34A C44A C45A C55A 146.9(3)
C54A C44A C45A C55A 0.4(3)
C26A C36A C46A C47A 12.8(4)
C35A C36A C46A C47A -137.9(3)
C26A C36A C46A C56A 155.7(3)
C35A C36A C46A C56A 5.0(4)
C27A C37A C47A C46A -12.7(4)
C38A C37A C47A C46A 138.8(3)
C27A C37A C47A C57A -155.9(2)
C38A C37A C47A C57A -4.4(4)
C36A C46A C47A C37A 0.0(4)
C56A C46A C47A C37A -147.2(3)
C36A C46A C47A C57A 147.6(3)
C56A C46A C47A C57A 0.4(3)
C28A C38A C48A C49A 12.0(4)
C37A C38A C48A C49A -138.3(3)
C28A C38A C48A C58A 154.8(2)
C37A C38A C48A C58A 4.6(4)
C29A C39A C49A C48A -12.0(4)
C40A C39A C49A C48A 138.5(3)
C29A C39A C49A C59A -154.7(3)
C40A C39A C49A C59A -4.3(4)
C38A C48A C49A C39A -0.1(4)
C58A C48A C49A C39A -147.6(2)
C38A C48A C49A C59A 147.1(2)
C58A C48A C49A C59A -0.3(3)
C30A C40A C50A C41A 12.6(4)
C39A C40A C50A C41A -137.9(3)
C30A C40A C50A C60A 155.4(2)
C39A C40A C50A C60A 4.9(4)
C31A C41A C50A C40A 0.3(4)
C51A C41A C50A C40A 147.5(3)
C31A C41A C50A C60A -147.0(3)
C51A C41A C50A C60A 0.2(3)
C31A C41A C51A C52A 4.7(4)
C50A C41A C51A C52A -142.3(3)
C31A C41A C51A C61A 147.4(3)
C50A C41A C51A C61A 0.4(3)
C41A C51A C52A C62A 138.3(3)
C61A C51A C52A C62A -0.2(4)
C41A C51A C52A C42A -0.6(4)
C61A C51A C52A C42A -139.1(3)
C32A C42A C52A C51A -4.1(4)
C43A C42A C52A C51A 142.2(3)
C32A C42A C52A C62A -147.5(3)
C43A C42A C52A C62A -1.2(3)
C33A C43A C53A C54A 5.8(4)
C42A C43A C53A C54A -143.0(3)
C33A C43A C53A C62A 148.3(3)
C42A C43A C53A C62A -0.5(3)
C43A C53A C54A C63A 137.9(3)
C62A C53A C54A C63A -0.1(4)
C43A C53A C54A C44A -1.0(4)
C62A C53A C54A C44A -139.0(3)
C34A C44A C54A C53A -4.1(4)
C45A C44A C54A C53A 142.5(3)
C34A C44A C54A C63A -147.3(3)
C45A C44A C54A C63A -0.8(3)
C35A C45A C55A C56A 5.1(4)
C44A C45A C55A C56A -142.1(3)
C35A C45A C55A C63A 147.3(3)
C44A C45A C55A C63A 0.1(3)
C63A C55A C56A C46A -138.5(3)
C45A C55A C56A C46A -0.5(4)
C63A C55A C56A C64A 0.7(4)
C45A C55A C56A C64A 138.7(3)
C36A C46A C56A C55A -4.6(4)
C47A C46A C56A C55A 142.7(3)
C36A C46A C56A C64A -148.0(3)
C47A C46A C56A C64A -0.8(3)
C37A C47A C57A C58A 4.6(4)
C46A C47A C57A C58A -142.9(3)
C37A C47A C57A C64A 147.7(3)
C46A C47A C57A C64A 0.2(3)
C64A C57A C58A C65A 0.2(4)
C47A C57A C58A C65A 138.9(3)
C64A C57A C58A C48A -138.9(3)
C47A C57A C58A C48A -0.2(4)
C38A C48A C58A C57A -4.4(4)
C49A C48A C58A C57A 142.8(3)
C38A C48A C58A C65A -147.6(2)
C49A C48A C58A C65A -0.4(3)
C39A C49A C59A C60A 4.5(4)
C48A C49A C59A C60A -142.5(3)
C39A C49A C59A C65A 148.0(3)
C48A C49A C59A C65A 1.0(3)
C65A C59A C60A C61A 0.1(4)
C49A C59A C60A C61A 139.3(3)
C65A C59A C60A C50A -139.1(3)
C49A C59A C60A C50A 0.2(4)
C40A C50A C60A C59A -4.9(4)
C41A C50A C60A C59A 142.5(3)
C40A C50A C60A C61A -148.1(2)
C41A C50A C60A C61A -0.7(3)
C59A C60A C61A C66A -0.9(4)
C50A C60A C61A C66A 142.2(3)
C59A C60A C61A C51A -142.2(3)
C50A C60A C61A C51A 0.9(3)
C52A C51A C61A C66A 0.7(4)
C41A C51A C61A C66A -142.2(3)
C52A C51A C61A C60A 142.0(3)
C41A C51A C61A C60A -0.8(3)
C51A C52A C62A C67A -0.2(4)
C42A C52A C62A C67A 142.8(3)
C51A C52A C62A C53A -142.1(3)
C42A C52A C62A C53A 0.9(3)
C54A C53A C62A C67A 0.5(4)
C43A C53A C62A C67A -142.0(3)
C54A C53A C62A C52A 142.2(3)
C43A C53A C62A C52A -0.3(3)
C56A C55A C63A C68A -0.3(4)
C45A C55A C63A C68A -142.6(3)
C56A C55A C63A C54A 141.7(3)
C45A C55A C63A C54A -0.6(3)
C53A C54A C63A C68A -0.2(4)
C44A C54A C63A C68A 142.9(3)
C53A C54A C63A C55A -142.3(3)
C44A C54A C63A C55A 0.8(3)
C58A C57A C64A C69A 0.3(4)
C47A C57A C64A C69A -142.4(2)
C58A C57A C64A C56A 142.1(3)
C47A C57A C64A C56A -0.6(3)
C55A C56A C64A C69A -0.8(4)
C46A C56A C64A C69A 142.5(3)
C55A C56A C64A C57A -142.4(3)
C46A C56A C64A C57A 0.9(3)
C57A C58A C65A C70A -0.7(4)
C48A C58A C65A C70A 142.4(2)
C57A C58A C65A C59A -142.1(3)
C48A C58A C65A C59A 1.0(3)
C60A C59A C65A C70A 0.8(4)
C49A C59A C65A C70A -142.5(3)
C60A C59A C65A C58A 142.1(3)
C49A C59A C65A C58A -1.2(3)
C60A C61A C66A C67A -136.8(3)
C51A C61A C66A C67A -0.6(4)
C60A C61A C66A C70A 0.8(4)
C51A C61A C66A C70A 137.0(3)
C52A C62A C67A C66A 0.2(4)
C53A C62A C67A C66A 137.2(3)
C52A C62A C67A C68A -137.4(3)
C53A C62A C67A C68A -0.5(4)
C61A C66A C67A C62A 0.2(4)
C70A C66A C67A C62A -141.8(3)
C61A C66A C67A C68A 142.3(3)
C70A C66A C67A C68A 0.2(3)
C55A C63A C68A C69A -0.1(4)
C54A C63A C68A C69A -137.2(3)
C55A C63A C68A C67A 137.3(3)
C54A C63A C68A C67A 0.2(4)
C62A C67A C68A C63A 0.1(4)
C66A C67A C68A C63A -142.0(3)
C62A C67A C68A C69A 141.9(3)
C66A C67A C68A C69A -0.2(3)
C57A C64A C69A C68A 137.2(3)
C56A C64A C69A C68A 0.4(4)
C57A C64A C69A C70A -0.3(4)
C56A C64A C69A C70A -137.0(3)
C63A C68A C69A C64A 0.0(4)
C67A C68A C69A C64A -141.9(2)
C63A C68A C69A C70A 141.9(3)
C67A C68A C69A C70A 0.0(3)
C58A C65A C70A C66A -137.2(3)
C59A C65A C70A C66A -0.8(4)
C58A C65A C70A C69A 0.7(4)
C59A C65A C70A C69A 137.1(3)
C61A C66A C70A C65A 0.0(4)
C67A C66A C70A C65A 142.1(3)
C61A C66A C70A C69A -142.3(2)
C67A C66A C70A C69A -0.2(3)
C64A C69A C70A C65A -0.3(4)
C68A C69A C70A C65A -142.2(2)
C64A C69A C70A C66A 142.0(2)
C68A C69A C70A C66A 0.1(3)
C6B C1B C2B C7B -0.7(4)
C5B C1B C2B C7B -142.9(3)
C6B C1B C2B C3B 141.9(3)
C5B C1B C2B C3B -0.3(3)
C7B C2B C3B C8B 0.4(4)
C1B C2B C3B C8B -142.0(3)
C7B C2B C3B C4B 142.7(3)
C1B C2B C3B C4B 0.3(3)
C8B C3B C4B C9B 0.1(4)
C2B C3B C4B C9B -142.1(3)
C8B C3B C4B C5B 142.1(3)
C2B C3B C4B C5B -0.2(3)
C9B C4B C5B C10B 0.3(4)
C3B C4B C5B C10B -141.5(3)
C9B C4B C5B C1B 141.8(3)
C3B C4B C5B C1B 0.0(3)
C6B C1B C5B C10B -0.1(4)
C2B C1B C5B C10B 142.0(3)
C6B C1B C5B C4B -141.9(3)
C2B C1B C5B C4B 0.2(3)
C2B C1B C6B C20B -137.1(3)
C5B C1B C6B C20B 0.5(4)
C2B C1B C6B C11B -0.3(4)
C5B C1B C6B C11B 137.3(3)
C3B C2B C7B C12B -137.1(3)
C1B C2B C7B C12B 1.1(4)
C3B C2B C7B C13B -0.5(4)
C1B C2B C7B C13B 137.7(3)
C2B C3B C8B C15B 137.1(3)
C4B C3B C8B C15B -0.7(4)
C2B C3B C8B C14B 0.1(4)
C4B C3B C8B C14B -137.7(3)
C5B C4B C9B C17B -0.6(4)
C3B C4B C9B C17B 137.0(3)
C5B C4B C9B C16B -136.9(3)
C3B C4B C9B C16B 0.7(4)
C4B C5B C10B C19B 136.8(3)
C1B C5B C10B C19B -0.3(4)
C4B C5B C10B C18B 0.0(4)
C1B C5B C10B C18B -137.1(3)
C1B C6B C11B C12B 0.8(4)
C20B C6B C11B C12B 142.5(3)
C1B C6B C11B C21B -142.9(3)
C20B C6B C11B C21B -1.2(3)
C6B C11B C12B C7B -0.3(4)
C21B C11B C12B C7B 139.0(3)
C6B C11B C12B C22B -139.1(3)
C21B C11B C12B C22B 0.1(4)
C2B C7B C12B C11B -0.6(4)
C13B C7B C12B C11B -142.0(3)
C2B C7B C12B C22B 142.0(3)
C13B C7B C12B C22B 0.6(3)
C2B C7B C13B C14B 0.2(4)
C12B C7B C13B C14B 141.6(3)
C2B C7B C13B C23B -142.4(3)
C12B C7B C13B C23B -1.0(3)
C7B C13B C14B C24B -138.7(3)
C23B C13B C14B C24B -0.2(4)
C7B C13B C14B C8B 0.3(4)
C23B C13B C14B C8B 138.9(3)
C3B C8B C14B C13B -0.4(4)
C15B C8B C14B C13B -142.3(3)
C3B C8B C14B C24B 143.2(3)
C15B C8B C14B C24B 1.3(3)
C3B C8B C15B C16B 0.4(4)
C14B C8B C15B C16B 142.2(3)
C3B C8B C15B C25B -142.9(3)
C14B C8B C15B C25B -1.1(3)
C8B C15B C16B C26B -138.9(3)
C25B C15B C16B C26B 0.1(4)
C8B C15B C16B C9B 0.4(4)
C25B C15B C16B C9B 139.4(3)
C4B C9B C16B C15B -1.0(4)
C17B C9B C16B C15B -142.3(3)
C4B C9B C16B C26B 142.5(3)
C17B C9B C16B C26B 1.1(3)
C4B C9B C17B C18B 0.7(4)
C16B C9B C17B C18B 142.0(3)
C4B C9B C17B C27B -142.3(3)
C16B C9B C17B C27B -1.0(3)
C27B C17B C18B C28B 0.3(4)
C9B C17B C18B C28B -138.5(3)
C27B C17B C18B C10B 138.3(3)
C9B C17B C18B C10B -0.5(4)
C5B C10B C18B C17B 0.2(4)
C19B C10B C18B C17B -141.7(3)
C5B C10B C18B C28B 142.5(3)
C19B C10B C18B C28B 0.6(3)
C5B C10B C19B C20B 0.3(4)
C18B C10B C19B C20B 142.0(3)
C5B C10B C19B C29B -142.5(3)
C18B C10B C19B C29B -0.8(3)
C29B C19B C20B C6B 138.8(3)
C10B C19B C20B C6B 0.1(4)
C29B C19B C20B C30B -0.4(4)
C10B C19B C20B C30B -139.1(3)
C1B C6B C20B C19B -0.5(4)
C11B C6B C20B C19B -142.2(3)
C1B C6B C20B C30B 142.8(3)
C11B C6B C20B C30B 1.1(3)
C12B C11B C21B C31B 3.8(4)
C6B C11B C21B C31B 147.2(3)
C12B C11B C21B C30B -142.5(3)
C6B C11B C21B C30B 0.9(3)
C11B C12B C22B C32B -3.8(4)
C7B C12B C22B C32B -147.1(3)
C11B C12B C22B C23B 143.2(3)
C7B C12B C22B C23B 0.0(3)
C32B C22B C23B C33B 0.5(4)
C12B C22B C23B C33B -146.7(2)
C32B C22B C23B C13B 146.6(2)
C12B C22B C23B C13B -0.6(3)
C14B C13B C23B C33B 4.0(4)
C7B C13B C23B C33B 147.0(3)
C14B C13B C23B C22B -142.0(3)
C7B C13B C23B C22B 1.0(3)
C13B C14B C24B C34B -3.9(4)
C8B C14B C24B C34B -147.2(3)
C13B C14B C24B C25B 142.3(3)
C8B C14B C24B C25B -1.0(3)
C34B C24B C25B C35B -0.6(4)
C14B C24B C25B C35B -146.8(3)
C34B C24B C25B C15B 146.5(3)
C14B C24B C25B C15B 0.3(3)
C16B C15B C25B C35B 4.5(4)
C8B C15B C25B C35B 147.7(3)
C16B C15B C25B C24B -142.7(3)
C8B C15B C25B C24B 0.5(3)
C15B C16B C26B C36B -4.3(4)
C9B C16B C26B C36B -148.0(3)
C15B C16B C26B C27B 142.9(3)
C9B C16B C26B C27B -0.9(3)
C36B C26B C27B C37B -0.3(4)
C16B C26B C27B C37B -147.6(3)
C36B C26B C27B C17B 147.6(2)
C16B C26B C27B C17B 0.3(3)
C18B C17B C27B C37B 5.0(4)
C9B C17B C27B C37B 148.2(2)
C18B C17B C27B C26B -142.7(3)
C9B C17B C27B C26B 0.5(3)
C17B C18B C28B C38B -5.2(4)
C10B C18B C28B C38B -147.5(2)
C17B C18B C28B C29B 142.1(3)
C10B C18B C28B C29B -0.3(3)
C38B C28B C29B C39B 0.1(4)
C18B C28B C29B C39B -147.3(3)
C38B C28B C29B C19B 147.2(3)
C18B C28B C29B C19B -0.2(3)
C20B C19B C29B C39B 4.7(4)
C10B C19B C29B C39B 147.6(3)
C20B C19B C29B C28B -142.3(3)
C10B C19B C29B C28B 0.6(3)
C31B C21B C30B C40B 0.6(4)
C11B C21B C30B C40B 147.0(3)
C31B C21B C30B C20B -146.7(3)
C11B C21B C30B C20B -0.3(3)
C19B C20B C30B C40B -4.3(4)
C6B C20B C30B C40B -147.8(3)
C19B C20B C30B C21B 143.0(3)
C6B C20B C30B C21B -0.5(3)
C30B C21B C31B C41B -13.6(4)
C11B C21B C31B C41B -155.7(3)
C30B C21B C31B C32B 138.1(3)
C11B C21B C31B C32B -4.0(4)
C23B C22B C32B C42B 12.7(4)
C12B C22B C32B C42B 155.5(2)
C23B C22B C32B C31B -139.2(3)
C12B C22B C32B C31B 3.6(4)
C21B C31B C32B C42B -150.7(3)
C41B C31B C32B C42B 0.4(4)
C21B C31B C32B C22B 0.3(4)
C41B C31B C32B C22B 151.4(3)
C22B C23B C33B C43B -13.0(4)
C13B C23B C33B C43B -154.5(2)
C22B C23B C33B C34B 137.7(3)
C13B C23B C33B C34B -3.9(4)
C25B C24B C34B C44B 13.1(4)
C14B C24B C34B C44B 155.0(3)
C25B C24B C34B C33B -138.0(3)
C14B C24B C34B C33B 3.9(4)
C43B C33B C34B C44B -0.6(4)
C23B C33B C34B C44B -150.6(3)
C43B C33B C34B C24B 149.9(2)
C23B C33B C34B C24B -0.1(4)
C24B C25B C35B C45B -12.2(4)
C15B C25B C35B C45B -155.1(3)
C24B C25B C35B C36B 138.2(3)
C15B C25B C35B C36B -4.8(4)
C27B C26B C36B C46B 12.7(4)
C16B C26B C36B C46B 155.7(3)
C27B C26B C36B C35B -139.0(3)
C16B C26B C36B C35B 3.9(4)
C25B C35B C36B C46B -150.5(3)
C45B C35B C36B C46B -0.8(4)
C25B C35B C36B C26B 0.6(4)
C45B C35B C36B C26B 150.4(3)
C26B C27B C37B C47B -12.2(4)
C17B C27B C37B C47B -155.8(2)
C26B C27B C37B C38B 138.3(3)
C17B C27B C37B C38B -5.4(4)
C29B C28B C38B C48B 12.3(4)
C18B C28B C38B C48B 155.6(3)
C29B C28B C38B C37B -138.5(3)
C18B C28B C38B C37B 4.7(4)
C27B C37B C38B C48B -149.7(3)
C47B C37B C38B C48B 0.2(4)
C27B C37B C38B C28B 0.5(4)
C47B C37B C38B C28B 150.4(2)
C28B C29B C39B C49B -12.2(4)
C19B C29B C39B C49B -154.8(3)
C28B C29B C39B C40B 138.3(3)
C19B C29B C39B C40B -4.3(4)
C21B C30B C40B C50B 12.5(4)
C20B C30B C40B C50B 155.4(3)
C21B C30B C40B C39B -138.3(3)
C20B C30B C40B C39B 4.6(4)
C49B C39B C40B C30B 149.5(3)
C29B C39B C40B C30B -0.3(4)
C49B C39B C40B C50B -0.7(4)
C29B C39B C40B C50B -150.5(3)
C21B C31B C41B C50B 13.4(4)
C32B C31B C41B C50B -138.3(3)
C21B C31B C41B C51B 155.8(3)
C32B C31B C41B C51B 4.1(4)
C22B C32B C42B C43B -13.4(4)
C31B C32B C42B C43B 138.4(3)
C22B C32B C42B C52B -156.7(2)
C31B C32B C42B C52B -4.9(4)
C23B C33B C43B C42B 12.3(4)
C34B C33B C43B C42B -138.5(3)
C23B C33B C43B C53B 155.8(3)
C34B C33B C43B C53B 5.0(4)
C32B C42B C43B C33B 0.9(4)
C52B C42B C43B C33B 148.3(2)
C32B C42B C43B C53B -147.0(3)
C52B C42B C43B C53B 0.4(3)
C24B C34B C44B C45B -13.0(4)
C33B C34B C44B C45B 138.1(3)
C24B C34B C44B C54B -155.4(2)
C33B C34B C44B C54B -4.3(4)
C25B C35B C45B C44B 12.4(4)
C36B C35B C45B C44B -138.1(3)
C25B C35B C45B C55B 155.2(2)
C36B C35B C45B C55B 4.7(4)
C34B C44B C45B C35B 0.2(4)
C54B C44B C45B C35B 147.2(3)
C34B C44B C45B C55B -146.8(3)
C54B C44B C45B C55B 0.1(3)
C26B C36B C46B C47B -12.6(4)
C35B C36B C46B C47B 139.0(3)
C26B C36B C46B C56B -155.2(3)
C35B C36B C46B C56B -3.6(4)
C27B C37B C47B C46B 12.3(4)
C38B C37B C47B C46B -138.2(3)
C27B C37B C47B C57B 154.9(2)
C38B C37B C47B C57B 4.4(4)
C36B C46B C47B C37B 0.1(4)
C56B C46B C47B C37B 147.2(3)
C36B C46B C47B C57B -146.8(3)
C56B C46B C47B C57B 0.3(3)
C28B C38B C48B C49B -12.7(4)
C37B C38B C48B C49B 138.1(3)
C28B C38B C48B C58B -155.5(3)
C37B C38B C48B C58B -4.7(4)
C29B C39B C49B C48B 11.9(4)
C40B C39B C49B C48B -138.6(3)
C29B C39B C49B C59B 155.7(3)
C40B C39B C49B C59B 5.3(4)
C38B C48B C49B C39B 0.6(4)
C58B C48B C49B C39B 147.7(3)
C38B C48B C49B C59B -147.5(3)
C58B C48B C49B C59B -0.3(3)
C30B C40B C50B C41B -12.6(4)
C39B C40B C50B C41B 138.3(3)
C30B C40B C50B C60B -154.7(3)
C39B C40B C50B C60B -3.8(4)
C31B C41B C50B C40B -0.3(4)
C51B C41B C50B C40B -147.2(3)
C31B C41B C50B C60B 146.3(3)
C51B C41B C50B C60B -0.5(3)
C31B C41B C51B C52B -4.2(4)
C50B C41B C51B C52B 142.4(3)
C31B C41B C51B C61B -147.1(3)
C50B C41B C51B C61B -0.5(3)
C61B C51B C52B C62B -0.2(4)
C41B C51B C52B C62B -138.8(3)
C61B C51B C52B C42B 138.3(3)
C41B C51B C52B C42B -0.3(4)
C32B C42B C52B C51B 4.9(4)
C43B C42B C52B C51B -142.6(3)
C32B C42B C52B C62B 147.7(3)
C43B C42B C52B C62B 0.2(3)
C33B C43B C53B C54B -4.5(4)
C42B C43B C53B C54B 143.3(3)
C33B C43B C53B C62B -148.6(3)
C42B C43B C53B C62B -0.8(3)
C43B C53B C54B C63B -138.8(3)
C62B C53B C54B C63B 1.3(4)
C43B C53B C54B C44B -0.4(4)
C62B C53B C54B C44B 139.7(3)
C34B C44B C54B C53B 4.9(4)
C45B C44B C54B C53B -142.0(3)
C34B C44B C54B C63B 147.5(3)
C45B C44B C54B C63B 0.6(3)
C35B C45B C55B C56B -4.4(4)
C44B C45B C55B C56B 142.6(3)
C35B C45B C55B C63B -147.8(2)
C44B C45B C55B C63B -0.9(3)
C63B C55B C56B C46B 139.2(3)
C45B C55B C56B C46B 0.0(4)
C63B C55B C56B C64B -0.2(4)
C45B C55B C56B C64B -139.4(3)
C36B C46B C56B C55B 4.0(4)
C47B C46B C56B C55B -142.9(3)
C36B C46B C56B C64B 147.5(3)
C47B C46B C56B C64B 0.6(3)
C37B C47B C57B C58B -4.6(4)
C46B C47B C57B C58B 142.2(3)
C37B C47B C57B C64B -147.8(3)
C46B C47B C57B C64B -1.0(3)
C47B C57B C58B C65B -138.9(3)
C64B C57B C58B C65B 0.2(4)
C47B C57B C58B C48B 0.1(4)
C64B C57B C58B C48B 139.2(3)
C38B C48B C58B C57B 4.6(4)
C49B C48B C58B C57B -142.5(3)
C38B C48B C58B C65B 147.9(3)
C49B C48B C58B C65B 0.8(3)
C39B C49B C59B C60B -5.3(4)
C48B C49B C59B C60B 142.7(3)
C39B C49B C59B C65B -148.3(3)
C48B C49B C59B C65B -0.3(3)
C65B C59B C60B C61B -0.4(4)
C49B C59B C60B C61B -139.1(3)
C65B C59B C60B C50B 139.3(3)
C49B C59B C60B C50B 0.6(4)
C40B C50B C60B C59B 3.9(4)
C41B C50B C60B C59B -142.6(3)
C40B C50B C60B C61B 147.8(3)
C41B C50B C60B C61B 1.3(3)
C52B C51B C61B C66B -0.3(4)
C41B C51B C61B C66B 142.4(3)
C52B C51B C61B C60B -141.4(3)
C41B C51B C61B C60B 1.2(3)
C59B C60B C61B C66B 0.9(4)
C50B C60B C61B C66B -142.8(3)
C59B C60B C61B C51B 142.2(3)
C50B C60B C61B C51B -1.5(3)
C51B C52B C62B C67B 0.5(4)
C42B C52B C62B C67B -142.3(3)
C51B C52B C62B C53B 142.2(3)
C42B C52B C62B C53B -0.7(3)
C54B C53B C62B C67B -1.2(4)
C43B C53B C62B C67B 142.9(3)
C54B C53B C62B C52B -143.2(3)
C43B C53B C62B C52B 0.9(3)
C56B C55B C63B C68B -0.4(4)
C45B C55B C63B C68B 143.0(3)
C56B C55B C63B C54B -142.2(3)
C45B C55B C63B C54B 1.2(3)
C53B C54B C63B C68B -0.7(4)
C44B C54B C63B C68B -143.1(3)
C53B C54B C63B C55B 141.2(3)
C44B C54B C63B C55B -1.1(3)
C55B C56B C64B C69B 0.9(4)
C46B C56B C64B C69B -142.5(3)
C55B C56B C64B C57B 142.2(3)
C46B C56B C64B C57B -1.2(3)
C58B C57B C64B C69B -0.5(4)
C47B C57B C64B C69B 142.9(3)
C58B C57B C64B C56B -142.1(3)
C47B C57B C64B C56B 1.3(3)
C57B C58B C65B C70B 0.1(4)
C48B C58B C65B C70B -142.9(3)
C57B C58B C65B C59B 142.1(3)
C48B C58B C65B C59B -1.0(3)
C60B C59B C65B C70B -0.2(4)
C49B C59B C65B C70B 142.6(3)
C60B C59B C65B C58B -142.1(3)
C49B C59B C65B C58B 0.8(3)
C51B C61B C66B C67B 0.5(4)
C60B C61B C66B C67B 136.7(3)
C51B C61B C66B C70B -136.8(3)
C60B C61B C66B C70B -0.6(4)
C52B C62B C67B C68B 137.0(3)
C53B C62B C67B C68B 0.4(4)
C52B C62B C67B C66B -0.3(4)
C53B C62B C67B C66B -136.9(3)
C61B C66B C67B C62B -0.2(4)
C70B C66B C67B C62B 141.7(3)
C61B C66B C67B C68B -141.8(3)
C70B C66B C67B C68B 0.1(3)
C55B C63B C68B C67B -136.9(3)
C54B C63B C68B C67B -0.1(4)
C55B C63B C68B C69B 0.3(4)
C54B C63B C68B C69B 137.1(3)
C62B C67B C68B C63B 0.2(4)
C66B C67B C68B C63B 141.5(3)
C62B C67B C68B C69B -141.4(3)
C66B C67B C68B C69B -0.1(3)
C56B C64B C69B C70B 136.8(3)
C57B C64B C69B C70B 0.5(4)
C56B C64B C69B C68B -0.9(4)
C57B C64B C69B C68B -137.2(3)
C63B C68B C69B C64B 0.3(4)
C67B C68B C69B C64B 142.2(3)
C63B C68B C69B C70B -141.9(3)
C67B C68B C69B C70B 0.0(3)
C58B C65B C70B C69B -0.1(4)
C59B C65B C70B C69B -137.1(3)
C58B C65B C70B C66B 137.4(3)
C59B C65B C70B C66B 0.4(4)
C64B C69B C70B C65B -0.2(4)
C68B C69B C70B C65B 141.9(3)
C64B C69B C70B C66B -142.1(3)
C68B C69B C70B C66B 0.0(3)
C61B C66B C70B C65B 0.0(4)
C67B C66B C70B C65B -142.1(3)
C61B C66B C70B C69B 142.0(3)
C67B C66B C70B C69B -0.1(3)
C6C C1C C2C C7C -0.3(4)
C5C C1C C2C C7C -142.5(3)
C6C C1C C2C C3C 141.8(3)
C5C C1C C2C C3C -0.4(3)
C7C C2C C3C C8C 0.5(5)
C1C C2C C3C C8C -141.7(3)
C7C C2C C3C C4C 142.9(3)
C1C C2C C3C C4C 0.7(3)
C8C C3C C4C C9C 0.0(5)
C2C C3C C4C C9C -142.1(3)
C8C C3C C4C C5C 141.3(3)
C2C C3C C4C C5C -0.8(3)
C9C C4C C5C C10C -0.4(5)
C3C C4C C5C C10C -141.6(3)
C9C C4C C5C C1C 141.8(3)
C3C C4C C5C C1C 0.5(3)
C6C C1C C5C C10C -0.8(5)
C2C C1C C5C C10C 141.8(3)
C6C C1C C5C C4C -142.7(3)
C2C C1C C5C C4C -0.1(3)
C2C C1C C6C C20C -136.9(3)
C5C C1C C6C C20C 1.1(4)
C2C C1C C6C C11C -0.1(4)
C5C C1C C6C C11C 137.9(3)
C1C C2C C7C C13C 137.5(3)
C3C C2C C7C C13C -0.5(4)
C1C C2C C7C C12C 0.3(4)
C3C C2C C7C C12C -137.6(3)
C2C C3C C8C C14C 0.0(5)
C4C C3C C8C C14C -137.5(3)
C2C C3C C8C C15C 137.3(3)
C4C C3C C8C C15C -0.2(4)
C5C C4C C9C C17C -0.4(5)
C3C C4C C9C C17C 136.7(3)
C5C C4C C9C C16C -136.8(3)
C3C C4C C9C C16C 0.3(4)
C4C C5C C10C C19C 137.0(3)
C1C C5C C10C C19C -0.4(5)
C4C C5C C10C C18C 0.8(5)
C1C C5C C10C C18C -136.6(3)
C1C C6C C11C C12C 0.5(4)
C20C C6C C11C C12C 142.2(3)
C1C C6C C11C C21C -143.0(3)
C20C C6C C11C C21C -1.3(3)
C21C C11C C12C C22C 0.3(4)
C6C C11C C12C C22C -139.1(3)
C21C C11C C12C C7C 138.9(3)
C6C C11C C12C C7C -0.5(4)
C2C C7C C12C C11C 0.1(4)
C13C C7C C12C C11C -142.2(3)
C2C C7C C12C C22C 142.8(3)
C13C C7C C12C C22C 0.6(3)
C2C C7C C13C C14C 0.0(4)
C12C C7C C13C C14C 142.1(3)
C2C C7C C13C C23C -142.5(3)
C12C C7C C13C C23C -0.4(3)
C23C C13C C14C C8C 138.8(3)
C7C C13C C14C C8C 0.5(4)
C23C C13C C14C C24C -0.9(4)
C7C C13C C14C C24C -139.1(3)
C3C C8C C14C C13C -0.5(4)
C15C C8C C14C C13C -142.8(3)
C3C C8C C14C C24C 143.0(3)
C15C C8C C14C C24C 0.7(3)
C3C C8C C15C C16C 0.2(4)
C14C C8C C15C C16C 142.7(3)
C3C C8C C15C C25C -143.1(3)
C14C C8C C15C C25C -0.5(3)
C25C C15C C16C C26C 0.5(4)
C8C C15C C16C C26C -138.6(3)
C25C C15C C16C C9C 139.2(3)
C8C C15C C16C C9C 0.1(4)
C4C C9C C16C C15C -0.3(4)
C17C C9C C16C C15C -141.9(3)
C4C C9C C16C C26C 142.1(3)
C17C C9C C16C C26C 0.5(3)
C4C C9C C17C C18C 0.7(5)
C16C C9C C17C C18C 142.2(3)
C4C C9C C17C C27C -142.1(3)
C16C C9C C17C C27C -0.6(3)
C9C C17C C18C C28C -138.5(3)
C27C C17C C18C C28C 0.3(4)
C9C C17C C18C C10C -0.2(4)
C27C C17C C18C C10C 138.6(3)
C5C C10C C18C C17C -0.5(5)
C19C C10C C18C C17C -141.6(3)
C5C C10C C18C C28C 142.0(3)
C19C C10C C18C C28C 0.9(3)
C5C C10C C19C C20C 1.3(5)
C18C C10C C19C C20C 142.7(3)
C5C C10C C19C C29C -142.7(3)
C18C C10C C19C C29C -1.2(3)
C29C C19C C20C C6C 139.0(3)
C10C C19C C20C C6C -1.0(5)
C29C C19C C20C C30C 0.2(5)
C10C C19C C20C C30C -139.7(3)
C1C C6C C20C C19C -0.2(5)
C11C C6C C20C C19C -141.8(3)
C1C C6C C20C C30C 142.7(3)
C11C C6C C20C C30C 1.2(3)
C12C C11C C21C C31C 3.9(4)
C6C C11C C21C C31C 147.3(3)
C12C C11C C21C C30C -142.6(3)
C6C C11C C21C C30C 0.9(3)
C11C C12C C22C C32C -3.9(4)
C7C C12C C22C C32C -146.8(3)
C11C C12C C22C C23C 142.3(3)
C7C C12C C22C C23C -0.5(3)
C32C C22C C23C C33C -0.1(4)
C12C C22C C23C C33C -146.7(3)
C32C C22C C23C C13C 146.9(3)
C12C C22C C23C C13C 0.3(3)
C14C C13C C23C C33C 4.9(4)
C7C C13C C23C C33C 147.3(3)
C14C C13C C23C C22C -142.3(3)
C7C C13C C23C C22C 0.1(3)
C13C C14C C24C C34C -3.4(4)
C8C C14C C24C C34C -146.9(3)
C13C C14C C24C C25C 142.8(3)
C8C C14C C24C C25C -0.7(3)
C16C C15C C25C C35C 4.2(4)
C8C C15C C25C C35C 147.3(3)
C16C C15C C25C C24C -143.0(3)
C8C C15C C25C C24C 0.1(3)
C34C C24C C25C C35C -0.8(4)
C14C C24C C25C C35C -147.3(3)
C34C C24C C25C C15C 146.8(3)
C14C C24C C25C C15C 0.3(3)
C15C C16C C26C C36C -5.0(4)
C9C C16C C26C C36C -147.9(3)
C15C C16C C26C C27C 142.6(3)
C9C C16C C26C C27C -0.2(3)
C36C C26C C27C C37C -0.2(4)
C16C C26C C27C C37C -148.2(3)
C36C C26C C27C C17C 147.8(3)
C16C C26C C27C C17C -0.1(3)
C18C C17C C27C C37C 4.8(4)
C9C C17C C27C C37C 148.0(3)
C18C C17C C27C C26C -142.8(3)
C9C C17C C27C C26C 0.5(3)
C17C C18C C28C C38C -5.1(5)
C10C C18C C28C C38C -147.6(3)
C17C C18C C28C C29C 142.2(3)
C10C C18C C28C C29C -0.3(3)
C38C C28C C29C C39C 0.1(5)
C18C C28C C29C C39C -147.6(3)
C38C C28C C29C C19C 147.2(3)
C18C C28C C29C C19C -0.5(3)
C20C C19C C29C C39C 4.3(5)
C10C C19C C29C C39C 148.2(3)
C20C C19C C29C C28C -142.8(3)
C10C C19C C29C C28C 1.1(3)
C31C C21C C30C C40C 0.5(4)
C11C C21C C30C C40C 147.4(3)
C31C C21C C30C C20C -147.0(3)
C11C C21C C30C C20C -0.1(3)
C19C C20C C30C C40C -4.8(4)
C6C C20C C30C C40C -148.1(3)
C19C C20C C30C C21C 142.7(3)
C6C C20C C30C C21C -0.7(3)
C11C C21C C31C C41C -155.1(3)
C30C C21C C31C C41C -12.9(4)
C11C C21C C31C C32C -4.4(4)
C30C C21C C31C C32C 137.8(3)
C23C C22C C32C C42C 13.1(4)
C12C C22C C32C C42C 155.3(3)
C23C C22C C32C C31C -138.9(3)
C12C C22C C32C C31C 3.3(4)
C41C C31C C32C C42C -0.3(4)
C21C C31C C32C C42C -150.5(3)
C41C C31C C32C C22C 151.0(3)
C21C C31C C32C C22C 0.8(4)
C22C C23C C33C C43C -12.4(4)
C13C C23C C33C C43C -155.1(3)
C22C C23C C33C C34C 138.1(3)
C13C C23C C33C C34C -4.6(4)
C25C C24C C34C C44C 13.1(4)
C14C C24C C34C C44C 155.0(3)
C25C C24C C34C C33C -138.2(3)
C14C C24C C34C C33C 3.7(4)
C43C C33C C34C C24C 150.0(3)
C23C C33C C34C C24C 0.4(4)
C43C C33C C34C C44C -0.8(4)
C23C C33C C34C C44C -150.5(3)
C15C C25C C35C C45C -154.9(3)
C24C C25C C35C C45C -11.9(4)
C15C C25C C35C C36C -4.4(4)
C24C C25C C35C C36C 138.7(3)
C27C C26C C36C C46C 12.5(4)
C16C C26C C36C C46C 155.7(3)
C27C C26C C36C C35C -138.5(3)
C16C C26C C36C C35C 4.7(4)
C25C C35C C36C C26C -0.1(4)
C45C C35C C36C C26C 150.2(3)
C25C C35C C36C C46C -150.3(3)
C45C C35C C36C C46C 0.0(4)
C26C C27C C37C C47C -12.4(4)
C17C C27C C37C C47C -156.0(3)
C26C C27C C37C C38C 138.5(3)
C17C C27C C37C C38C -5.1(4)
C29C C28C C38C C48C 12.8(4)
C18C C28C C38C C48C 155.9(3)
C29C C28C C38C C37C -138.4(3)
C18C C28C C38C C37C 4.7(4)
C27C C37C C38C C48C -150.4(3)
C47C C37C C38C C48C 0.0(4)
C27C C37C C38C C28C 0.3(4)
C47C C37C C38C C28C 150.7(3)
C28C C29C C39C C49C -12.5(4)
C19C C29C C39C C49C -155.2(3)
C28C C29C C39C C40C 138.4(3)
C19C C29C C39C C40C -4.3(4)
C21C C30C C40C C50C 12.2(4)
C20C C30C C40C C50C 155.4(3)
C21C C30C C40C C39C -138.5(3)
C20C C30C C40C C39C 4.7(4)
C29C C39C C40C C30C -0.2(4)
C49C C39C C40C C30C 150.1(3)
C29C C39C C40C C50C -150.4(3)
C49C C39C C40C C50C -0.1(4)
C21C C31C C41C C50C 12.6(4)
C32C C31C C41C C50C -138.2(3)
C21C C31C C41C C51C 154.8(3)
C32C C31C C41C C51C 4.1(4)
C22C C32C C42C C43C -13.6(4)
C31C C32C C42C C43C 138.2(3)
C22C C32C C42C C52C -155.4(3)
C31C C32C C42C C52C -3.7(4)
C23C C33C C43C C42C 12.0(4)
C34C C33C C43C C42C -138.4(3)
C23C C33C C43C C53C 155.9(3)
C34C C33C C43C C53C 5.5(4)
C32C C42C C43C C33C 1.0(5)
C52C C42C C43C C33C 147.4(3)
C32C C42C C43C C53C -147.0(3)
C52C C42C C43C C53C -0.5(3)
C24C C34C C44C C45C -13.0(4)
C33C C34C C44C C45C 138.5(3)
C24C C34C C44C C54C -155.5(3)
C33C C34C C44C C54C -4.0(4)
C25C C35C C45C C44C 12.0(4)
C36C C35C C45C C44C -138.6(3)
C25C C35C C45C C55C 155.2(3)
C36C C35C C45C C55C 4.5(4)
C34C C44C C45C C35C 0.5(4)
C54C C44C C45C C35C 147.5(3)
C34C C44C C45C C55C -147.1(3)
C54C C44C C45C C55C -0.1(3)
C26C C36C C46C C47C -12.2(4)
C35C C36C C46C C47C 138.6(3)
C26C C36C C46C C56C -155.0(3)
C35C C36C C46C C56C -4.2(4)
C27C C37C C47C C46C 12.6(4)
C38C C37C C47C C46C -138.2(3)
C27C C37C C47C C57C 155.0(3)
C38C C37C C47C C57C 4.2(4)
C36C C46C C47C C37C -0.3(4)
C56C C46C C47C C37C 146.9(3)
C36C C46C C47C C57C -147.2(3)
C56C C46C C47C C57C -0.1(3)
C28C C38C C48C C49C -13.0(4)
C37C C38C C48C C49C 138.1(3)
C28C C38C C48C C58C -155.2(3)
C37C C38C C48C C58C -4.0(4)
C29C C39C C49C C48C 12.2(4)
C40C C39C C49C C48C -138.8(3)
C29C C39C C49C C59C 155.3(3)
C40C C39C C49C C59C 4.3(4)
C38C C48C C49C C39C 0.5(5)
C58C C48C C49C C39C 147.6(3)
C38C C48C C49C C59C -146.8(3)
C58C C48C C49C C59C 0.2(3)
C30C C40C C50C C41C -12.5(4)
C39C C40C C50C C41C 138.1(3)
C30C C40C C50C C60C -154.5(3)
C39C C40C C50C C60C -3.8(4)
C31C C41C C50C C40C 0.2(4)
C51C C41C C50C C40C -146.5(3)
C31C C41C C50C C60C 146.9(3)
C51C C41C C50C C60C 0.2(3)
C31C C41C C51C C52C -3.9(4)
C50C C41C C51C C52C 142.5(3)
C31C C41C C51C C61C -146.9(3)
C50C C41C C51C C61C -0.5(3)
C41C C51C C52C C42C -0.1(4)
C61C C51C C52C C42C 139.3(3)
C41C C51C C52C C62C -139.2(3)
C61C C51C C52C C62C 0.2(4)
C32C C42C C52C C51C 3.9(4)
C43C C42C C52C C51C -142.4(3)
C32C C42C C52C C62C 147.3(3)
C43C C42C C52C C62C 1.0(3)
C33C C43C C53C C54C -5.5(5)
C42C C43C C53C C54C 142.6(3)
C33C C43C C53C C62C -148.2(3)
C42C C43C C53C C62C -0.1(3)
C43C C53C C54C C44C 0.7(5)
C62C C53C C54C C44C 139.2(3)
C43C C53C C54C C63C -138.5(3)
C62C C53C C54C C63C 0.0(5)
C34C C44C C54C C53C 4.1(5)
C45C C44C C54C C53C -142.7(3)
C34C C44C C54C C63C 147.5(3)
C45C C44C C54C C63C 0.7(3)
C35C C45C C55C C56C -4.8(4)
C44C C45C C55C C56C 142.4(3)
C35C C45C C55C C63C -147.7(3)
C44C C45C C55C C63C -0.5(3)
C45C C55C C56C C64C -139.1(3)
C63C C55C C56C C64C -0.3(4)
C45C C55C C56C C46C 0.4(4)
C63C C55C C56C C46C 139.1(3)
C36C C46C C56C C55C 4.1(4)
C47C C46C C56C C55C -143.0(3)
C36C C46C C56C C64C 148.0(3)
C47C C46C C56C C64C 0.8(3)
C37C C47C C57C C58C -4.6(4)
C46C C47C C57C C58C 142.0(3)
C37C C47C C57C C64C -147.3(3)
C46C C47C C57C C64C -0.7(3)
C64C C57C C58C C65C 0.4(4)
C47C C57C C58C C65C -138.2(3)
C64C C57C C58C C48C 139.2(3)
C47C C57C C58C C48C 0.6(4)
C38C C48C C58C C57C 3.7(4)
C49C C48C C58C C57C -143.2(3)
C38C C48C C58C C65C 146.9(3)
C49C C48C C58C C65C 0.0(3)
C39C C49C C59C C60C -4.6(5)
C48C C49C C59C C60C 142.3(3)
C39C C49C C59C C65C -147.3(3)
C48C C49C C59C C65C -0.4(4)
C49C C59C C60C C61C -138.4(3)
C65C C59C C60C C61C 0.2(4)
C49C C59C C60C C50C 0.6(5)
C65C C59C C60C C50C 139.3(3)
C40C C50C C60C C59C 3.6(5)
C41C C50C C60C C59C -143.0(3)
C40C C50C C60C C61C 146.7(3)
C41C C50C C60C C61C 0.2(3)
C52C C51C C61C C66C -0.4(5)
C41C C51C C61C C66C 142.8(3)
C52C C51C C61C C60C -142.6(3)
C41C C51C C61C C60C 0.6(3)
C59C C60C C61C C66C -0.2(5)
C50C C60C C61C C66C -143.0(3)
C59C C60C C61C C51C 142.4(3)
C50C C60C C61C C51C -0.5(3)
C54C C53C C62C C67C -0.4(5)
C43C C53C C62C C67C 142.6(3)
C54C C53C C62C C52C -142.3(3)
C43C C53C C62C C52C 0.7(3)
C51C C52C C62C C67C 0.1(5)
C42C C52C C62C C67C -143.1(3)
C51C C52C C62C C53C 142.2(3)
C42C C52C C62C C53C -1.0(3)
C53C C54C C63C C68C 0.4(5)
C44C C54C C63C C68C -142.6(3)
C53C C54C C63C C55C 142.0(3)
C44C C54C C63C C55C -1.0(4)
C56C C55C C63C C68C -0.3(4)
C45C C55C C63C C68C 142.7(3)
C56C C55C C63C C54C -142.1(3)
C45C C55C C63C C54C 0.9(3)
C55C C56C C64C C69C 0.8(5)
C46C C56C C64C C69C -142.6(3)
C55C C56C C64C C57C 142.1(3)
C46C C56C C64C C57C -1.3(3)
C58C C57C C64C C69C -0.6(4)
C47C C57C C64C C69C 142.2(3)
C58C C57C C64C C56C -141.6(3)
C47C C57C C64C C56C 1.3(3)
C60C C59C C65C C70C 0.0(5)
C49C C59C C65C C70C 142.9(3)
C60C C59C C65C C58C -142.5(3)
C49C C59C C65C C58C 0.4(4)
C57C C58C C65C C70C -0.4(5)
C48C C58C C65C C70C -143.1(3)
C57C C58C C65C C59C 142.4(3)
C48C C58C C65C C59C -0.2(3)
C51C C61C C66C C70C -137.2(3)
C60C C61C C66C C70C -0.1(5)
C51C C61C C66C C67C 0.3(5)
C60C C61C C66C C67C 137.4(3)
C53C C62C C67C C66C -137.2(3)
C52C C62C C67C C66C -0.1(5)
C53C C62C C67C C68C 0.4(5)
C52C C62C C67C C68C 137.5(3)
C61C C66C C67C C62C -0.1(5)
C70C C66C C67C C62C 142.0(3)
C61C C66C C67C C68C -142.6(3)
C70C C66C C67C C68C -0.5(4)
C54C C63C C68C C69C 137.1(3)
C55C C63C C68C C69C 0.4(5)
C54C C63C C68C C67C -0.4(5)
C55C C63C C68C C67C -137.1(3)
C62C C67C C68C C63C 0.0(5)
C66C C67C C68C C63C 142.8(3)
C62C C67C C68C C69C -142.3(3)
C66C C67C C68C C69C 0.5(3)
C56C C64C C69C C70C 137.1(3)
C57C C64C C69C C70C 0.9(5)
C56C C64C C69C C68C -0.7(5)
C57C C64C C69C C68C -136.9(3)
C63C C68C C69C C64C 0.1(5)
C67C C68C C69C C64C 141.7(3)
C63C C68C C69C C70C -142.0(3)
C67C C68C C69C C70C -0.3(4)
C59C C65C C70C C69C -137.1(3)
C58C C65C C70C C69C 0.7(5)
C59C C65C C70C C66C -0.3(5)
C58C C65C C70C C66C 137.4(3)
C64C C69C C70C C65C -0.9(5)
C68C C69C C70C C65C 140.9(3)
C64C C69C C70C C66C -141.8(3)
C68C C69C C70C C66C 0.0(4)
C61C C66C C70C C65C 0.4(5)
C67C C66C C70C C65C -140.9(3)
C61C C66C C70C C69C 141.6(3)
C67C C66C C70C C69C 0.3(4)
